data_1551802
loop_
_publ_author_name
'KAMEI, Yuya'
'MIZUGUCHI, Jin'

_publ_section_title
;
 Crystal Structure of a Hexa-Nuclear Al-Complex with Ligands of
 3,5-Di-t-butylsalicylate Ions
;
_journal_name_full 'X-ray Structure Analysis Online'
_journal_page_first 81
_journal_paper_doi 10.2116/xraystruct.25.81
_journal_volume 25
_journal_year 2009
_chemical_formula_moiety 'C141 H204 Al6 O33 S3, 8(C2 H6 S O)'
_chemical_formula_sum 'C157 H252 Al6 O41 S11'
_chemical_formula_weight 3305.21
_space_group_IT_number 9
_space_group_name_Hall 'C -2yc'
_space_group_name_H-M_alt 'C 1 c 1'
_symmetry_cell_setting monoclinic
_symmetry_Int_Tables_number 9
_symmetry_space_group_name_Hall 'C -2yc'
_symmetry_space_group_name_H-M 'C 1 c 1'
_cell_angle_alpha 90.0000
_cell_angle_beta 110.1240(10)
_cell_angle_gamma 90.0000
_cell_formula_units_Z 4
_cell_length_a 19.3525(4)
_cell_length_b 35.4460(4)
_cell_length_c 27.9608(7)
_cell_measurement_reflns_used 110818
_cell_measurement_temperature 93.1
_cell_measurement_theta_max 68.2
_cell_measurement_theta_min 4.2
_cell_volume 18009.3(6)
_computing_cell_refinement PROCESS-AUTO
_computing_data_collection PROCESS-AUTO
_computing_data_reduction CrystalStructure
_computing_publication_material 'CrystalStructure 3.8'
_computing_structure_refinement SHELXL
_computing_structure_solution SHELXS97
_diffrn_detector_area_resol_mean 10.00
_diffrn_measured_fraction_theta_full 0.988
_diffrn_measured_fraction_theta_max 0.988
_diffrn_measurement_device_type 'Rigaku RAXIS-RAPID'
_diffrn_measurement_method \w
_diffrn_radiation_type 'Cu K\a'
_diffrn_radiation_wavelength 1.54187
_diffrn_reflns_av_R_equivalents 0.049
_diffrn_reflns_limit_h_max 23
_diffrn_reflns_limit_h_min -22
_diffrn_reflns_limit_k_max 39
_diffrn_reflns_limit_k_min -40
_diffrn_reflns_limit_l_max 33
_diffrn_reflns_limit_l_min -33
_diffrn_reflns_number 137284
_diffrn_reflns_theta_full 68.25
_diffrn_reflns_theta_max 68.25
_exptl_absorpt_coefficient_mu 2.104
_exptl_absorpt_correction_type none
_exptl_crystal_colour colorless
_exptl_crystal_density_diffrn 1.219
_exptl_crystal_density_method 'not measured'
_exptl_crystal_description block
_exptl_crystal_F_000 7084.0
_exptl_crystal_size_max 0.20
_exptl_crystal_size_mid 0.10
_exptl_crystal_size_min 0.08
_refine_diff_density_max 0.79
_refine_diff_density_min -1.54
_refine_ls_abs_structure_details 'Flack, H. D. (1983), Acta Cryst. A39, 876-881.  15860 Friedel Pairs'
_refine_ls_abs_structure_Flack 0.19(3)
_refine_ls_extinction_method none
_refine_ls_goodness_of_fit_ref 1.498
_refine_ls_hydrogen_treatment constr
_refine_ls_number_parameters 1561
_refine_ls_number_reflns 32183
_refine_ls_number_restraints 169
_refine_ls_R_factor_gt 0.1589
_refine_ls_shift/su_max 0.0090
_refine_ls_shift/su_mean 0.001
_refine_ls_structure_factor_coef Fsqd
_refine_ls_weighting_details 'w = 1/[\s^2^(Fo^2^)+(0.2500P)^2^] where P=(Fo^2^+2Fc^2^)/3'
_refine_ls_weighting_scheme calc
_refine_ls_wR_factor_ref 0.4370
_reflns_number_gt 24993
_reflns_number_total 32183
_reflns_threshold_expression F^2^>2\s(F^2^)
_cod_data_source_file 25_81_1.cif
_cod_data_source_block '_YNU_071205'
_cod_original_formula_sum 'C157 H252 Al6 O41 S11 '
_cod_database_code 1551802

loop_
_symmetry_equiv_pos_site_id
_symmetry_equiv_pos_as_xyz
1 +X,+Y,+Z
2 +X,-Y,1/2+Z
3 1/2+X,1/2+Y,+Z
4 1/2+X,1/2-Y,1/2+Z

loop_
_atom_site_label
_atom_site_type_symbol
_atom_site_fract_x
_atom_site_fract_y
_atom_site_fract_z
_atom_site_U_iso_or_equiv
_atom_site_adp_type
_atom_site_occupancy
_atom_site_symmetry_multiplicity
_atom_site_calc_flag
_atom_site_refinement_flags
_atom_site_disorder_assembly
_atom_site_disorder_group
O31A O 0.4134(6) -0.0218(3) 0.3850(4) 0.077(3) Uiso 0.80(2) 1 d P A 1
H31A H 0.3833 -0.0079 0.3634 0.093 Uiso 0.80(2) 1 calc PR A 1
O31B O 0.4456(11) 0.0869(6) 0.4921(8) 0.030(7) Uiso 0.20(2) 1 d P A 2
H31B H 0.4077 0.0949 0.4691 0.035 Uiso 0.20(2) 1 calc PR A 2
O33A O -0.2371(7) 0.0670(4) 0.2220(5) 0.064(4) Uiso 0.56(3) 1 d P B 3
H33A H -0.1916 0.0649 0.2284 0.077 Uiso 0.56(3) 1 calc PR B 3
O33B O -0.1649(12) 0.1665(7) 0.3479(8) 0.085(7) Uiso 0.44(3) 1 d P B 4
H33B H -0.1217 0.1620 0.3492 0.102 Uiso 0.44(3) 1 calc PR B 4
S1A S 0.3802(2) 0.11136(13) 0.26595(14) 0.0629(14) Uiso 0.673(12) 1 d PD C 5
C36A C 0.3973(13) 0.1483(6) 0.2205(8) 0.088(5) Uiso 0.673(12) 1 d PD C 5
H36A H 0.3622 0.1444 0.1860 0.132 Uiso 0.673(12) 1 calc PR C 5
H36B H 0.4476 0.1456 0.2202 0.132 Uiso 0.673(12) 1 calc PR C 5
H36C H 0.3908 0.1737 0.2321 0.132 Uiso 0.673(12) 1 calc PR C 5
C37A C 0.4601(13) 0.1425(8) 0.3057(10) 0.113(4) Uiso 0.673(12) 1 d PD C 5
H37A H 0.4774 0.1338 0.3411 0.170 Uiso 0.673(12) 1 calc PR C 5
H37B H 0.4435 0.1687 0.3041 0.170 Uiso 0.673(12) 1 calc PR C 5
H37C H 0.5004 0.1408 0.2921 0.170 Uiso 0.673(12) 1 calc PR C 5
S1B S 0.3897(5) 0.1314(3) 0.2874(4) 0.084(4) Uiso 0.327(12) 1 d PD C 6
C36B C 0.3303(10) 0.1492(6) 0.2216(6) 0.029(4) Uiso 0.327(12) 1 d PD C 6
H36D H 0.2821 0.1569 0.2224 0.043 Uiso 0.327(12) 1 calc PR C 6
H36E H 0.3239 0.1290 0.1966 0.043 Uiso 0.327(12) 1 calc PR C 6
H36F H 0.3544 0.1708 0.2122 0.043 Uiso 0.327(12) 1 calc PR C 6
C37B C 0.447(4) 0.128(3) 0.244(3) 0.15(2) Uiso 0.327(12) 1 d PD C 6
H37D H 0.4966 0.1180 0.2636 0.218 Uiso 0.327(12) 1 calc PR C 6
H37E H 0.4519 0.1525 0.2302 0.218 Uiso 0.327(12) 1 calc PR C 6
H37F H 0.4235 0.1102 0.2159 0.218 Uiso 0.327(12) 1 calc PR C 6
S2 S -0.04573(16) 0.17899(10) 0.12442(13) 0.0783(8) Uani 1 1 d . . .
S3 S 0.05156(15) 0.05806(7) 0.40214(9) 0.0592(5) Uani 1 1 d . . .
Al1 Al 0.26411(15) 0.05712(8) 0.29060(10) 0.0506(6) Uani 1 1 d . C .
Al2 Al 0.29683(15) 0.12731(7) 0.36063(10) 0.0492(5) Uani 1 1 d . C .
Al3 Al 0.09733(14) 0.13187(7) 0.15018(9) 0.0473(5) Uani 1 1 d . . .
Al4 Al 0.12666(15) 0.20145(7) 0.21788(10) 0.0485(5) Uani 1 1 d . C .
Al5 Al -0.00071(15) 0.06654(7) 0.27140(10) 0.0484(5) Uani 1 1 d . . .
Al6 Al 0.03417(15) 0.13572(7) 0.33991(10) 0.0485(5) Uani 1 1 d . C .
O1 O 0.3136(4) 0.03047(19) 0.2592(2) 0.0545(14) Uani 1 1 d . . .
O2 O 0.2071(4) 0.07924(18) 0.2297(3) 0.0556(14) Uani 1 1 d . . .
O3 O 0.1959(3) 0.01890(18) 0.2853(2) 0.0518(13) Uani 1 1 d . . .
O4 O 0.3330(4) 0.03766(18) 0.3531(2) 0.0537(14) Uani 1 1 d . . .
O5 O 0.2312(4) 0.09028(18) 0.3276(2) 0.0505(13) Uani 1 1 d . . .
O6 O 0.3386(4) 0.1045(2) 0.3031(3) 0.0606(16) Uani 1 1 d D . .
O7 O 0.3587(4) 0.09004(18) 0.4023(2) 0.0538(14) Uani 1 1 d . . .
O8 O 0.3722(4) 0.15981(16) 0.3865(2) 0.0509(13) Uani 1 1 d . . .
O9 O 0.2433(4) 0.16260(18) 0.3122(2) 0.0535(14) Uani 1 1 d . . .
O10 O 0.2545(4) 0.13832(19) 0.4089(3) 0.0582(15) Uani 1 1 d . . .
O11 O 0.1635(4) 0.09416(19) 0.1472(2) 0.0574(15) Uani 1 1 d . . .
O12 O 0.0299(3) 0.11872(17) 0.0909(2) 0.0510(13) Uani 1 1 d . . .
O13 O 0.0477(3) 0.10359(18) 0.1856(2) 0.0504(13) Uani 1 1 d . . .
O14 O 0.1422(3) 0.16641(18) 0.1145(2) 0.0515(13) Uani 1 1 d . . .
O15 O 0.1555(3) 0.15431(17) 0.2096(2) 0.0468(12) Uani 1 1 d . . .
O16 O 0.0359(3) 0.17718(17) 0.1574(2) 0.0494(13) Uani 1 1 d . . .
O17 O 0.1597(4) 0.21720(17) 0.1647(2) 0.0519(14) Uani 1 1 d . . .
O18 O 0.0849(4) 0.24655(19) 0.2133(2) 0.0563(15) Uani 1 1 d . . .
O19 O 0.0810(4) 0.18498(19) 0.2630(2) 0.0532(14) Uani 1 1 d . . .
O20 O 0.2141(4) 0.21534(18) 0.2675(2) 0.0552(14) Uani 1 1 d . . .
O21 O 0.0974(4) 0.05364(18) 0.2822(2) 0.0540(14) Uani 1 1 d . . .
O22 O -0.0226(4) 0.01837(18) 0.2789(3) 0.0556(14) Uani 1 1 d . . .
O23 O -0.0299(4) 0.06352(19) 0.2006(3) 0.0577(15) Uani 1 1 d . . .
O24 O -0.0972(4) 0.08007(19) 0.2714(3) 0.0562(15) Uani 1 1 d . . .
O25 O 0.0240(4) 0.11573(19) 0.2775(2) 0.0534(14) Uani 1 1 d . . .
O26 O 0.0350(4) 0.07837(19) 0.3504(2) 0.0539(14) Uani 1 1 d . . .
O27 O -0.0683(4) 0.1310(2) 0.3235(3) 0.0627(17) Uani 1 1 d . . .
O28 O 0.0389(4) 0.1441(2) 0.4045(2) 0.0552(14) Uani 1 1 d . . .
O29 O 0.1367(4) 0.13400(18) 0.3607(2) 0.0525(14) Uani 1 1 d . . .
O30 O 0.0248(4) 0.18640(17) 0.3197(2) 0.0504(13) Uani 1 1 d . . .
O32 O 0.1969(6) 0.1650(3) 0.0433(4) 0.093(3) Uani 1 1 d . . .
H32 H 0.1776 0.1560 0.0635 0.140 Uiso 1 1 calc R . .
C1 C 0.2094(5) 0.0758(3) 0.1836(3) 0.0508(19) Uani 1 1 d . . .
C2 C 0.2606(5) 0.0512(3) 0.1732(3) 0.053(2) Uani 1 1 d . . .
C3 C 0.3127(6) 0.0280(3) 0.2120(4) 0.061(2) Uani 1 1 d . . .
C4 C 0.3556(5) 0.0018(3) 0.1972(4) 0.058(2) Uani 1 1 d . . .
C5 C 0.3547(6) 0.0032(3) 0.1484(4) 0.060(2) Uani 1 1 d . . .
H5 H 0.3876 -0.0130 0.1398 0.072 Uiso 1 1 calc R . .
C6 C 0.3083(6) 0.0271(3) 0.1085(4) 0.064(2) Uani 1 1 d . D .
C7 C 0.2620(6) 0.0497(3) 0.1219(4) 0.060(2) Uani 1 1 d . . .
H7 H 0.2289 0.0652 0.0967 0.072 Uiso 1 1 calc R . .
C8 C 0.4041(6) -0.0253(4) 0.2366(4) 0.071(3) Uani 1 1 d . . .
C9 C 0.4581(7) -0.0023(4) 0.2789(5) 0.076(3) Uani 1 1 d . . .
H9A H 0.4935 0.0100 0.2659 0.114 Uiso 1 1 calc R . .
H9B H 0.4845 -0.0190 0.3072 0.114 Uiso 1 1 calc R . .
H9C H 0.4313 0.0169 0.2908 0.114 Uiso 1 1 calc R . .
C10 C 0.4500(7) -0.0498(4) 0.2147(5) 0.082(4) Uani 1 1 d . . .
H10A H 0.4186 -0.0605 0.1822 0.122 Uiso 1 1 calc R . .
H10B H 0.4725 -0.0702 0.2386 0.122 Uiso 1 1 calc R . .
H10C H 0.4888 -0.0344 0.2092 0.122 Uiso 1 1 calc R . .
C11 C 0.3573(7) -0.0499(3) 0.2596(4) 0.067(3) Uani 1 1 d . . .
H11A H 0.3142 -0.0355 0.2599 0.100 Uiso 1 1 calc R . .
H11B H 0.3870 -0.0570 0.2945 0.100 Uiso 1 1 calc R . .
H11C H 0.3413 -0.0727 0.2390 0.100 Uiso 1 1 calc R . .
C12 C 0.3179(5) 0.0271(2) 0.0547(4) 0.068(3) Uani 1 1 d DU . .
C13A C 0.2435(15) 0.0382(18) 0.0160(13) 0.050(12) Uiso 0.20(4) 1 d PDU D 35
H13A H 0.2053 0.0214 0.0194 0.075 Uiso 0.20(4) 1 calc PR D 35
H13B H 0.2454 0.0361 -0.0185 0.075 Uiso 0.20(4) 1 calc PR D 35
H13C H 0.2321 0.0643 0.0222 0.075 Uiso 0.20(4) 1 calc PR D 35
C14A C 0.330(4) -0.0119(8) 0.0359(19) 0.051(14) Uiso 0.20(4) 1 d PDU D 35
H14A H 0.3763 -0.0225 0.0590 0.076 Uiso 0.20(4) 1 calc PR D 35
H14B H 0.3326 -0.0097 0.0016 0.076 Uiso 0.20(4) 1 calc PR D 35
H14C H 0.2892 -0.0285 0.0350 0.076 Uiso 0.20(4) 1 calc PR D 35
C15A C 0.368(4) 0.049(3) 0.033(4) 0.12(3) Uiso 0.20(4) 1 d PDU D 35
H15A H 0.4196 0.0421 0.0515 0.175 Uiso 0.20(4) 1 calc PR D 35
H15B H 0.3612 0.0758 0.0355 0.175 Uiso 0.20(4) 1 calc PR D 35
H15C H 0.3562 0.0419 -0.0033 0.175 Uiso 0.20(4) 1 calc PR D 35
C13B C 0.2608(10) 0.0536(6) 0.0202(6) 0.072(4) Uiso 0.80(4) 1 d PDU D 36
H13D H 0.2114 0.0437 0.0148 0.108 Uiso 0.80(4) 1 calc PR D 36
H13E H 0.2682 0.0557 -0.0127 0.108 Uiso 0.80(4) 1 calc PR D 36
H13F H 0.2659 0.0786 0.0360 0.108 Uiso 0.80(4) 1 calc PR D 36
C14B C 0.3089(14) -0.0130(4) 0.0330(7) 0.076(6) Uiso 0.80(4) 1 d PDU D 36
H14D H 0.3460 -0.0295 0.0563 0.114 Uiso 0.80(4) 1 calc PR D 36
H14E H 0.3154 -0.0127 -0.0002 0.114 Uiso 0.80(4) 1 calc PR D 36
H14F H 0.2596 -0.0224 0.0291 0.114 Uiso 0.80(4) 1 calc PR D 36
C15B C 0.3949(7) 0.0421(5) 0.0617(6) 0.068(4) Uiso 0.80(4) 1 d PDU D 36
H15D H 0.4319 0.0244 0.0827 0.101 Uiso 0.80(4) 1 calc PR D 36
H15E H 0.4016 0.0667 0.0786 0.101 Uiso 0.80(4) 1 calc PR D 36
H15F H 0.4004 0.0447 0.0283 0.101 Uiso 0.80(4) 1 calc PR D 36
C16 C 0.3686(5) 0.0555(3) 0.3949(4) 0.053(2) Uani 1 1 d . C .
C17 C 0.4244(3) 0.03403(16) 0.4351(2) 0.057(2) Uani 1 1 d G . .
C18 C 0.4612(4) 0.05285(13) 0.4803(2) 0.058(2) Uani 1 1 d G A .
C19 C 0.5167(4) 0.03467(17) 0.51884(19) 0.060(2) Uani 1 1 d G A .
C20 C 0.5353(4) -0.00233(18) 0.5121(2) 0.066(3) Uani 1 1 d G A .
H20 H 0.5732 -0.0148 0.5385 0.079 Uiso 1 1 calc R . .
C21 C 0.4985(4) -0.02115(14) 0.4669(2) 0.076(3) Uani 1 1 d GD A .
C22 C 0.4431(4) -0.00297(16) 0.4284(2) 0.064(2) Uani 1 1 d G A .
C23 C 0.5592(6) 0.0556(3) 0.5702(4) 0.069(3) Uani 1 1 d DU . .
C24A C 0.5476(19) 0.0358(9) 0.6154(9) 0.086(8) Uiso 0.47(3) 1 d PDU C 17
H24A H 0.5501 0.0085 0.6114 0.129 Uiso 0.47(3) 1 calc PR C 17
H24B H 0.4993 0.0427 0.6168 0.129 Uiso 0.47(3) 1 calc PR C 17
H24C H 0.5861 0.0437 0.6470 0.129 Uiso 0.47(3) 1 calc PR C 17
C25A C 0.542(2) 0.0979(6) 0.5681(15) 0.103(11) Uiso 0.47(3) 1 d PDU C 17
H25A H 0.4903 0.1016 0.5636 0.155 Uiso 0.47(3) 1 calc PR C 17
H25B H 0.5530 0.1093 0.5396 0.155 Uiso 0.47(3) 1 calc PR C 17
H25C H 0.5729 0.1098 0.6000 0.155 Uiso 0.47(3) 1 calc PR C 17
C26A C 0.6396(11) 0.0492(11) 0.5754(15) 0.100(10) Uiso 0.47(3) 1 d PDU C 17
H26A H 0.6502 0.0221 0.5783 0.150 Uiso 0.47(3) 1 calc PR C 17
H26B H 0.6717 0.0620 0.6060 0.150 Uiso 0.47(3) 1 calc PR C 17
H26C H 0.6483 0.0593 0.5454 0.150 Uiso 0.47(3) 1 calc PR C 17
C24B C 0.5097(17) 0.0514(11) 0.6022(12) 0.098(9) Uiso 0.53(3) 1 d PDU C 18
H24D H 0.5058 0.0247 0.6100 0.148 Uiso 0.53(3) 1 calc PR C 18
H24E H 0.4606 0.0613 0.5832 0.148 Uiso 0.53(3) 1 calc PR C 18
H24F H 0.5308 0.0656 0.6341 0.148 Uiso 0.53(3) 1 calc PR C 18
C25B C 0.5998(17) 0.0909(7) 0.5628(12) 0.097(9) Uiso 0.53(3) 1 d PDU C 18
H25D H 0.5641 0.1097 0.5435 0.146 Uiso 0.53(3) 1 calc PR C 18
H25E H 0.6326 0.0842 0.5440 0.146 Uiso 0.53(3) 1 calc PR C 18
H25F H 0.6290 0.1013 0.5961 0.146 Uiso 0.53(3) 1 calc PR C 18
C26B C 0.6225(15) 0.0299(9) 0.6005(11) 0.098(9) Uiso 0.53(3) 1 d PDU C 18
H26D H 0.6047 0.0038 0.5989 0.147 Uiso 0.53(3) 1 calc PR C 18
H26E H 0.6415 0.0382 0.6361 0.147 Uiso 0.53(3) 1 calc PR C 18
H26F H 0.6619 0.0311 0.5860 0.147 Uiso 0.53(3) 1 calc PR C 18
C27A C 0.5089(14) -0.0646(4) 0.4654(9) 0.074(4) Uiso 0.40(4) 1 d PGD A 19
C28A C 0.5689(17) -0.0766(10) 0.5149(10) 0.079(9) Uiso 0.40(4) 1 d PG A 19
H28A H 0.5522 -0.0718 0.5437 0.119 Uiso 0.40(4) 1 calc PR A 19
H28B H 0.6138 -0.0620 0.5193 0.119 Uiso 0.40(4) 1 calc PR A 19
H28C H 0.5793 -0.1035 0.5133 0.119 Uiso 0.40(4) 1 calc PR A 19
C30A C 0.4400(16) -0.0882(9) 0.4577(11) 0.076(9) Uiso 0.40(4) 1 d PG A 19
H30A H 0.4214 -0.0833 0.4856 0.113 Uiso 0.40(4) 1 calc PR A 19
H30B H 0.4520 -0.1150 0.4574 0.113 Uiso 0.40(4) 1 calc PR A 19
H30C H 0.4022 -0.0814 0.4253 0.113 Uiso 0.40(4) 1 calc PR A 19
C29A C 0.5371(17) -0.0725(11) 0.4218(11) 0.085(10) Uiso 0.40(4) 1 d PG A 19
H29A H 0.5815 -0.0575 0.4264 0.128 Uiso 0.40(4) 1 calc PR A 19
H29B H 0.4992 -0.0657 0.3894 0.128 Uiso 0.40(4) 1 calc PR A 19
H29C H 0.5490 -0.0994 0.4215 0.128 Uiso 0.40(4) 1 calc PR A 19
C27B C 0.5235(9) -0.0609(4) 0.4567(6) 0.074(4) Uiso 0.60(4) 1 d PGD A 20
C28B C 0.5897(10) -0.0738(6) 0.5020(7) 0.068(6) Uiso 0.60(4) 1 d PG A 20
H28D H 0.6052 -0.0989 0.4949 0.103 Uiso 0.60(4) 1 calc PR A 20
H28E H 0.5759 -0.0750 0.5326 0.103 Uiso 0.60(4) 1 calc PR A 20
H28F H 0.6302 -0.0559 0.5075 0.103 Uiso 0.60(4) 1 calc PR A 20
C30B C 0.4598(10) -0.0882(6) 0.4491(8) 0.077(6) Uiso 0.60(4) 1 d PG A 20
H30D H 0.4752 -0.1138 0.4437 0.115 Uiso 0.60(4) 1 calc PR A 20
H30E H 0.4179 -0.0805 0.4193 0.115 Uiso 0.60(4) 1 calc PR A 20
H30F H 0.4452 -0.0880 0.4794 0.115 Uiso 0.60(4) 1 calc PR A 20
C29B C 0.5459(12) -0.0617(9) 0.4096(7) 0.100(8) Uiso 0.60(4) 1 d PG A 20
H29D H 0.5634 -0.0870 0.4054 0.150 Uiso 0.60(4) 1 calc PR A 20
H29E H 0.5854 -0.0433 0.4135 0.150 Uiso 0.60(4) 1 calc PR A 20
H29F H 0.5034 -0.0552 0.3795 0.150 Uiso 0.60(4) 1 calc PR A 20
C31 C 0.2602(5) 0.1961(3) 0.3035(4) 0.055(2) Uani 1 1 d . C .
C32 C 0.3300(3) 0.21375(17) 0.3320(2) 0.055(2) Uani 1 1 d G . .
C33 C 0.3812(3) 0.19657(13) 0.3740(2) 0.056(2) Uani 1 1 d G C .
C34 C 0.4456(3) 0.21544(17) 0.4015(2) 0.061(2) Uani 1 1 d G C .
C35 C 0.4587(3) 0.25149(18) 0.3871(2) 0.069(3) Uani 1 1 d G C .
H35 H 0.5027 0.2644 0.4059 0.082 Uiso 1 1 calc R . .
C36 C 0.4075(4) 0.26867(15) 0.3450(3) 0.067(3) Uani 1 1 d GD C .
C37 C 0.3431(3) 0.24980(17) 0.3175(2) 0.063(2) Uani 1 1 d G C .
H37 H 0.3081 0.2615 0.2888 0.075 Uiso 1 1 calc R . .
C38 C 0.4971(6) 0.1986(3) 0.4552(4) 0.065(2) Uani 1 1 d . . .
C39 C 0.4533(7) 0.1903(3) 0.4899(4) 0.069(3) Uani 1 1 d . C .
H39A H 0.4724 0.1673 0.5095 0.103 Uiso 1 1 calc R . .
H39B H 0.4014 0.1867 0.4692 0.103 Uiso 1 1 calc R . .
H39C H 0.4580 0.2115 0.5133 0.103 Uiso 1 1 calc R . .
C40 C 0.5299(7) 0.1601(4) 0.4433(5) 0.076(3) Uani 1 1 d . C .
H40A H 0.5670 0.1505 0.4745 0.114 Uiso 1 1 calc R . .
H40B H 0.5528 0.1645 0.4175 0.114 Uiso 1 1 calc R . .
H40C H 0.4902 0.1416 0.4305 0.114 Uiso 1 1 calc R . .
C41 C 0.5577(8) 0.2242(4) 0.4807(5) 0.084(4) Uani 1 1 d . C .
H41A H 0.5416 0.2427 0.5008 0.126 Uiso 1 1 calc R . .
H41B H 0.5729 0.2374 0.4551 0.126 Uiso 1 1 calc R . .
H41C H 0.5993 0.2098 0.5033 0.126 Uiso 1 1 calc R . .
C42A C 0.4491(15) 0.2937(7) 0.3172(10) 0.069(14) Uiso 0.210(18) 1 d PGD C 33
C43A C 0.3893(18) 0.3067(12) 0.2682(11) 0.047(10) Uiso 0.210(18) 1 d PG C 33
H43A H 0.3449 0.3134 0.2756 0.070 Uiso 0.210(18) 1 calc PR C 33
H43B H 0.3780 0.2862 0.2431 0.070 Uiso 0.210(18) 1 calc PR C 33
H43C H 0.4068 0.3287 0.2546 0.070 Uiso 0.210(18) 1 calc PR C 33
C44A C 0.468(2) 0.3260(12) 0.3556(11) 0.058(11) Uiso 0.210(18) 1 d PG C 33
H44A H 0.4250 0.3327 0.3643 0.087 Uiso 0.210(18) 1 calc PR C 33
H44B H 0.4843 0.3479 0.3407 0.087 Uiso 0.210(18) 1 calc PR C 33
H44C H 0.5082 0.3181 0.3865 0.087 Uiso 0.210(18) 1 calc PR C 33
C45A C 0.5169(19) 0.2835(13) 0.3041(16) 0.070(3) Uiso 0.210(18) 1 d PG C 33
H45A H 0.5050 0.2628 0.2794 0.105 Uiso 0.210(18) 1 calc PR C 33
H45B H 0.5567 0.2757 0.3350 0.105 Uiso 0.210(18) 1 calc PR C 33
H45C H 0.5327 0.3056 0.2893 0.105 Uiso 0.210(18) 1 calc PR C 33
C42B C 0.4238(5) 0.3082(2) 0.3250(3) 0.063(3) Uiso 0.790(18) 1 d PGD C 34
C43B C 0.4114(7) 0.3057(4) 0.2681(3) 0.067(4) Uiso 0.790(18) 1 d PG C 34
H43D H 0.3616 0.2964 0.2499 0.100 Uiso 0.790(18) 1 calc PR C 34
H43E H 0.4474 0.2884 0.2626 0.100 Uiso 0.790(18) 1 calc PR C 34
H43F H 0.4173 0.3308 0.2552 0.100 Uiso 0.790(18) 1 calc PR C 34
C44B C 0.3694(6) 0.3362(4) 0.3336(4) 0.066(3) Uiso 0.790(18) 1 d PG C 34
H44D H 0.3191 0.3270 0.3166 0.099 Uiso 0.790(18) 1 calc PR C 34
H44E H 0.3753 0.3608 0.3195 0.099 Uiso 0.790(18) 1 calc PR C 34
H44F H 0.3787 0.3387 0.3702 0.099 Uiso 0.790(18) 1 calc PR C 34
C45B C 0.5018(5) 0.3228(4) 0.3517(4) 0.070(3) Uiso 0.790(18) 1 d PG C 34
H45D H 0.5372 0.3050 0.3463 0.105 Uiso 0.790(18) 1 calc PR C 34
H45E H 0.5109 0.3253 0.3882 0.105 Uiso 0.790(18) 1 calc PR C 34
H45F H 0.5074 0.3474 0.3376 0.105 Uiso 0.790(18) 1 calc PR C 34
C46 C -0.0010(5) 0.0786(3) 0.1705(3) 0.0504(19) Uani 1 1 d . . .
C47 C -0.0257(6) 0.0661(2) 0.1172(3) 0.0515(19) Uani 1 1 d . . .
C48 C -0.0077(5) 0.0860(3) 0.0787(4) 0.056(2) Uani 1 1 d . . .
C49 C -0.0320(5) 0.0719(3) 0.0290(3) 0.0519(19) Uani 1 1 d . . .
C50 C -0.0722(6) 0.0395(3) 0.0191(4) 0.064(2) Uani 1 1 d . . .
H50 H -0.0885 0.0303 -0.0149 0.077 Uiso 1 1 calc R . .
C51 C -0.0914(7) 0.0185(3) 0.0549(4) 0.068(3) Uani 1 1 d . . .
C52 C -0.0692(6) 0.0330(3) 0.1041(4) 0.063(2) Uani 1 1 d . . .
H52 H -0.0834 0.0206 0.1293 0.075 Uiso 1 1 calc R . .
C53 C -0.0076(7) 0.0922(3) -0.0128(4) 0.069(3) Uani 1 1 d . . .
C54 C 0.0714(8) 0.0914(4) 0.0017(5) 0.081(3) Uani 1 1 d . . .
H54A H 0.0925 0.0785 0.0345 0.121 Uiso 1 1 calc R . .
H54B H 0.0902 0.1173 0.0048 0.121 Uiso 1 1 calc R . .
H54C H 0.0853 0.0780 -0.0242 0.121 Uiso 1 1 calc R . .
C55 C -0.0383(10) 0.1328(4) -0.0196(5) 0.089(4) Uani 1 1 d . . .
H55A H -0.0239 0.1453 0.0137 0.134 Uiso 1 1 calc R . .
H55B H -0.0921 0.1320 -0.0346 0.134 Uiso 1 1 calc R . .
H55C H -0.0184 0.1469 -0.0421 0.134 Uiso 1 1 calc R . .
C56 C -0.0398(10) 0.0750(5) -0.0638(5) 0.101(5) Uani 1 1 d . . .
H56A H -0.0403 0.0936 -0.0899 0.152 Uiso 1 1 calc R . .
H56B H -0.0902 0.0669 -0.0690 0.152 Uiso 1 1 calc R . .
H56C H -0.0102 0.0532 -0.0664 0.152 Uiso 1 1 calc R . .
C57 C -0.1370(8) -0.0178(4) 0.0428(5) 0.087(4) Uani 1 1 d . . .
C58 C -0.1014(9) -0.0477(4) 0.0829(5) 0.084(4) Uani 1 1 d . . .
H58A H -0.0525 -0.0539 0.0820 0.126 Uiso 1 1 calc R . .
H58B H -0.1321 -0.0704 0.0758 0.126 Uiso 1 1 calc R . .
H58C H -0.0966 -0.0379 0.1167 0.126 Uiso 1 1 calc R . .
C59 C -0.2153(8) -0.0077(5) 0.0460(6) 0.094(4) Uani 1 1 d . . .
H59A H -0.2094 0.0005 0.0807 0.142 Uiso 1 1 calc R . .
H59B H -0.2471 -0.0300 0.0374 0.142 Uiso 1 1 calc R . .
H59C H -0.2378 0.0127 0.0220 0.142 Uiso 1 1 calc R . .
C60 C -0.1421(11) -0.0339(5) -0.0083(5) 0.104(5) Uani 1 1 d . . .
H60A H -0.1034 -0.0228 -0.0191 0.155 Uiso 1 1 calc R . .
H60B H -0.1904 -0.0279 -0.0334 0.155 Uiso 1 1 calc R . .
H60C H -0.1357 -0.0613 -0.0055 0.155 Uiso 1 1 calc R . .
C61 C 0.1670(5) 0.1989(2) 0.1275(3) 0.0485(18) Uani 1 1 d . . .
C62 C 0.2017(5) 0.2199(3) 0.0956(4) 0.056(2) Uani 1 1 d . . .
C63 C 0.2152(6) 0.1999(3) 0.0551(4) 0.059(2) Uani 1 1 d . E .
C64 C 0.2536(8) 0.2187(3) 0.0268(5) 0.073(3) Uani 1 1 d D . .
C65 C 0.2728(6) 0.2568(3) 0.0394(5) 0.063(2) Uani 1 1 d . E .
H65 H 0.2980 0.2694 0.0203 0.076 Uiso 1 1 calc R . .
C66 C 0.2583(5) 0.2775(3) 0.0770(4) 0.061(2) Uani 1 1 d . . .
C67 C 0.2261(5) 0.2571(3) 0.1063(3) 0.053(2) Uani 1 1 d . E .
H67 H 0.2204 0.2691 0.1351 0.064 Uiso 1 1 calc R . .
C68A C 0.2759(9) 0.2012(4) -0.0160(5) 0.058(3) Uiso 0.53(3) 1 d PGD E 31
C69A C 0.3189(13) 0.1644(5) 0.0005(8) 0.075(7) Uiso 0.53(3) 1 d PG E 31
H69A H 0.2912 0.1473 0.0148 0.113 Uiso 0.53(3) 1 calc PR E 31
H69B H 0.3669 0.1699 0.0263 0.113 Uiso 0.53(3) 1 calc PR E 31
H69C H 0.3260 0.1525 -0.0291 0.113 Uiso 0.53(3) 1 calc PR E 31
C70A C 0.2022(9) 0.1928(6) -0.0574(8) 0.073(6) Uiso 0.53(3) 1 d PG E 31
H70A H 0.1730 0.1763 -0.0436 0.109 Uiso 0.53(3) 1 calc PR E 31
H70B H 0.2108 0.1802 -0.0861 0.109 Uiso 0.53(3) 1 calc PR E 31
H70C H 0.1756 0.2164 -0.0691 0.109 Uiso 0.53(3) 1 calc PR E 31
C71A C 0.3208(10) 0.2268(5) -0.0379(8) 0.069(6) Uiso 0.53(3) 1 d PG E 31
H71A H 0.3682 0.2324 -0.0115 0.103 Uiso 0.53(3) 1 calc PR E 31
H71B H 0.2939 0.2504 -0.0497 0.103 Uiso 0.53(3) 1 calc PR E 31
H71C H 0.3291 0.2142 -0.0666 0.103 Uiso 0.53(3) 1 calc PR E 31
C68B C 0.2487(13) 0.1978(5) -0.0246(6) 0.058(3) Uiso 0.47(3) 1 d PGD E 32
C69B C 0.271(2) 0.1574(7) -0.0071(13) 0.110(12) Uiso 0.47(3) 1 d PG E 32
H69D H 0.2337 0.1459 0.0045 0.165 Uiso 0.47(3) 1 calc PR E 32
H69E H 0.3185 0.1576 0.0209 0.165 Uiso 0.47(3) 1 calc PR E 32
H69F H 0.2758 0.1427 -0.0356 0.165 Uiso 0.47(3) 1 calc PR E 32
C70B C 0.1763(14) 0.1973(8) -0.0694(9) 0.085(8) Uiso 0.47(3) 1 d PG E 32
H70D H 0.1375 0.1866 -0.0584 0.127 Uiso 0.47(3) 1 calc PR E 32
H70E H 0.1818 0.1819 -0.0969 0.127 Uiso 0.47(3) 1 calc PR E 32
H70F H 0.1630 0.2232 -0.0816 0.127 Uiso 0.47(3) 1 calc PR E 32
C71B C 0.3085(15) 0.2145(11) -0.0422(15) 0.141(18) Uiso 0.47(3) 1 d PG E 32
H71D H 0.3553 0.2149 -0.0137 0.211 Uiso 0.47(3) 1 calc PR E 32
H71E H 0.2949 0.2403 -0.0545 0.211 Uiso 0.47(3) 1 calc PR E 32
H71F H 0.3137 0.1991 -0.0699 0.211 Uiso 0.47(3) 1 calc PR E 32
C72 C 0.2791(5) 0.3186(4) 0.0858(4) 0.073(3) Uani 1 1 d DU E .
C73A C 0.2403(11) 0.3357(6) 0.1202(8) 0.064(6) Uiso 0.58(4) 1 d PDU E 21
H73A H 0.2535 0.3624 0.1261 0.096 Uiso 0.58(4) 1 calc PR E 21
H73B H 0.2557 0.3223 0.1528 0.096 Uiso 0.58(4) 1 calc PR E 21
H73C H 0.1869 0.3333 0.1036 0.096 Uiso 0.58(4) 1 calc PR E 21
C74A C 0.3613(8) 0.3206(7) 0.1168(9) 0.064(6) Uiso 0.58(4) 1 d PDU E 21
H74A H 0.3762 0.3471 0.1233 0.096 Uiso 0.58(4) 1 calc PR E 21
H74B H 0.3893 0.3085 0.0978 0.096 Uiso 0.58(4) 1 calc PR E 21
H74C H 0.3709 0.3075 0.1494 0.096 Uiso 0.58(4) 1 calc PR E 21
C75A C 0.2600(16) 0.3434(7) 0.0385(8) 0.086(7) Uiso 0.58(4) 1 d PDU E 21
H75A H 0.2753 0.3694 0.0487 0.128 Uiso 0.58(4) 1 calc PR E 21
H75B H 0.2067 0.3427 0.0203 0.128 Uiso 0.58(4) 1 calc PR E 21
H75C H 0.2856 0.3341 0.0161 0.128 Uiso 0.58(4) 1 calc PR E 21
C73B C 0.2176(16) 0.3414(10) 0.0941(18) 0.087(11) Uiso 0.42(4) 1 d PDU E 22
H73D H 0.2324 0.3679 0.0998 0.131 Uiso 0.42(4) 1 calc PR E 22
H73E H 0.2077 0.3316 0.1239 0.131 Uiso 0.42(4) 1 calc PR E 22
H73F H 0.1730 0.3393 0.0639 0.131 Uiso 0.42(4) 1 calc PR E 22
C74B C 0.3519(17) 0.3224(13) 0.1298(14) 0.087(11) Uiso 0.42(4) 1 d PDU E 22
H74D H 0.3651 0.3491 0.1355 0.130 Uiso 0.42(4) 1 calc PR E 22
H74E H 0.3905 0.3089 0.1215 0.130 Uiso 0.42(4) 1 calc PR E 22
H74F H 0.3469 0.3116 0.1608 0.130 Uiso 0.42(4) 1 calc PR E 22
C75B C 0.287(2) 0.3300(13) 0.0350(9) 0.089(11) Uiso 0.42(4) 1 d PDU E 22
H75D H 0.3004 0.3567 0.0362 0.134 Uiso 0.42(4) 1 calc PR E 22
H75E H 0.2398 0.3261 0.0073 0.134 Uiso 0.42(4) 1 calc PR E 22
H75F H 0.3250 0.3147 0.0289 0.134 Uiso 0.42(4) 1 calc PR E 22
C76 C 0.0458(5) 0.2029(3) 0.2871(3) 0.0519(19) Uani 1 1 d . C .
C77 C 0.0260(4) 0.24252(12) 0.2755(2) 0.057(2) Uani 1 1 d G . .
C78 C 0.0518(3) 0.26343(16) 0.2431(2) 0.0492(18) Uani 1 1 d G C .
C79 C 0.0373(4) 0.30187(15) 0.2370(2) 0.061(2) Uani 1 1 d G C .
C80 C -0.0031(4) 0.31940(12) 0.2632(3) 0.060(2) Uani 1 1 d G C .
H80 H -0.0130 0.3457 0.2591 0.072 Uiso 1 1 calc R . .
C81 C -0.0289(4) 0.29849(15) 0.2957(3) 0.065(3) Uani 1 1 d GD C .
C82 C -0.0143(4) 0.26005(15) 0.3018(3) 0.057(2) Uani 1 1 d G C .
H82 H -0.0320 0.2458 0.3239 0.069 Uiso 1 1 calc R . .
C83 C 0.0756(7) 0.3272(3) 0.2078(4) 0.066(3) Uani 1 1 d . . .
C84 C 0.0513(8) 0.3176(3) 0.1523(5) 0.072(3) Uani 1 1 d . C .
H84A H 0.0800 0.3323 0.1361 0.108 Uiso 1 1 calc R . .
H84B H -0.0011 0.3236 0.1362 0.108 Uiso 1 1 calc R . .
H84C H 0.0590 0.2906 0.1484 0.108 Uiso 1 1 calc R . .
C85 C 0.0622(8) 0.3694(3) 0.2121(5) 0.077(3) Uani 1 1 d . C .
H85A H 0.0713 0.3759 0.2478 0.116 Uiso 1 1 calc R . .
H85B H 0.0111 0.3755 0.1917 0.116 Uiso 1 1 calc R . .
H85C H 0.0956 0.3839 0.1995 0.116 Uiso 1 1 calc R . .
C86 C 0.1606(7) 0.3213(3) 0.2332(5) 0.068(3) Uani 1 1 d . C .
H86A H 0.1852 0.3294 0.2096 0.102 Uiso 1 1 calc R . .
H86B H 0.1709 0.2946 0.2415 0.102 Uiso 1 1 calc R . .
H86C H 0.1789 0.3364 0.2645 0.102 Uiso 1 1 calc R . .
C87A C -0.0912(12) 0.3175(7) 0.3124(10) 0.053(9) Uiso 0.284(15) 1 d PGD C 23
C88A C -0.104(2) 0.2909(9) 0.3515(14) 0.080(4) Uiso 0.284(15) 1 d PG C 23
H88A H -0.1376 0.3028 0.3664 0.121 Uiso 0.284(15) 1 calc PR C 23
H88B H -0.0570 0.2855 0.3785 0.121 Uiso 0.284(15) 1 calc PR C 23
H88C H -0.1258 0.2673 0.3348 0.121 Uiso 0.284(15) 1 calc PR C 23
C89A C -0.0524(19) 0.3531(8) 0.3392(13) 0.068(3) Uiso 0.284(15) 1 d PG C 23
H89A H -0.0889 0.3708 0.3432 0.102 Uiso 0.284(15) 1 calc PR C 23
H89B H -0.0259 0.3648 0.3189 0.102 Uiso 0.284(15) 1 calc PR C 23
H89C H -0.0174 0.3464 0.3728 0.102 Uiso 0.284(15) 1 calc PR C 23
C90A C -0.1663(17) 0.3284(12) 0.2744(14) 0.108(6) Uiso 0.284(15) 1 d PG C 23
H90A H -0.1877 0.3485 0.2889 0.162 Uiso 0.284(15) 1 calc PR C 23
H90B H -0.1988 0.3063 0.2672 0.162 Uiso 0.284(15) 1 calc PR C 23
H90C H -0.1606 0.3373 0.2428 0.162 Uiso 0.284(15) 1 calc PR C 23
C87B C -0.0811(6) 0.3160(3) 0.3237(4) 0.070(5) Uiso 0.716(15) 1 d PGD C 24
C88B C -0.0429(9) 0.3120(4) 0.3812(5) 0.080(4) Uiso 0.716(15) 1 d PG C 24
H88D H 0.0043 0.3253 0.3917 0.121 Uiso 0.716(15) 1 calc PR C 24
H88E H -0.0344 0.2852 0.3901 0.121 Uiso 0.716(15) 1 calc PR C 24
H88F H -0.0741 0.3229 0.3988 0.121 Uiso 0.716(15) 1 calc PR C 24
C89B C -0.0964(8) 0.3575(3) 0.3102(5) 0.068(3) Uiso 0.716(15) 1 d PG C 24
H89D H -0.0497 0.3713 0.3194 0.102 Uiso 0.716(15) 1 calc PR C 24
H89E H -0.1264 0.3680 0.3290 0.102 Uiso 0.716(15) 1 calc PR C 24
H89F H -0.1229 0.3600 0.2735 0.102 Uiso 0.716(15) 1 calc PR C 24
C90B C -0.1541(9) 0.2949(5) 0.3092(7) 0.108(6) Uiso 0.716(15) 1 d PG C 24
H90D H -0.1447 0.2681 0.3177 0.162 Uiso 0.716(15) 1 calc PR C 24
H90E H -0.1804 0.2975 0.2725 0.162 Uiso 0.716(15) 1 calc PR C 24
H90F H -0.1840 0.3055 0.3279 0.162 Uiso 0.716(15) 1 calc PR C 24
C91 C 0.1254(5) 0.0221(3) 0.2785(3) 0.0490(18) Uani 1 1 d . . .
C92 C 0.0797(6) -0.0116(3) 0.2618(3) 0.053(2) Uani 1 1 d . . .
C93 C 0.0052(6) -0.0125(3) 0.2610(4) 0.058(2) Uani 1 1 d . . .
C94 C -0.0384(6) -0.0447(3) 0.2439(4) 0.059(2) Uani 1 1 d . . .
C95 C -0.0069(7) -0.0754(3) 0.2276(5) 0.067(3) Uani 1 1 d . . .
H95 H -0.0368 -0.0968 0.2143 0.080 Uiso 1 1 calc R . .
C96 C 0.0687(6) -0.0760(3) 0.2300(4) 0.067(3) Uani 1 1 d . . .
C97 C 0.1118(7) -0.0431(3) 0.2463(4) 0.064(2) Uani 1 1 d . . .
H97 H 0.1611 -0.0421 0.2469 0.077 Uiso 1 1 calc R . .
C98 C -0.1162(6) -0.0475(3) 0.2410(4) 0.064(2) Uani 1 1 d . . .
C99 C -0.1211(7) -0.0446(4) 0.2943(5) 0.072(3) Uani 1 1 d . . .
H99A H -0.1696 -0.0348 0.2918 0.108 Uiso 1 1 calc R . .
H99B H -0.0827 -0.0275 0.3151 0.108 Uiso 1 1 calc R . .
H99C H -0.1141 -0.0696 0.3101 0.108 Uiso 1 1 calc R . .
C100 C -0.1616(7) -0.0138(4) 0.2059(6) 0.082(4) Uani 1 1 d . . .
H10D H -0.1557 -0.0149 0.1725 0.123 Uiso 1 1 calc R . .
H10E H -0.1430 0.0104 0.2222 0.123 Uiso 1 1 calc R . .
H10F H -0.2138 -0.0163 0.2016 0.123 Uiso 1 1 calc R . .
C101 C -0.1551(6) -0.0834(3) 0.2153(5) 0.070(3) Uani 1 1 d . . .
H10G H -0.1207 -0.1047 0.2251 0.104 Uiso 1 1 calc R . .
H10H H -0.1720 -0.0802 0.1782 0.104 Uiso 1 1 calc R . .
H10I H -0.1973 -0.0884 0.2260 0.104 Uiso 1 1 calc R . .
C102 C 0.1028(8) -0.1108(4) 0.2163(7) 0.088(4) Uani 1 1 d . . .
C103 C 0.0556(8) -0.1207(5) 0.1590(7) 0.097(5) Uani 1 1 d . . .
H10J H 0.0070 -0.1298 0.1573 0.145 Uiso 1 1 calc R . .
H10K H 0.0807 -0.1403 0.1465 0.145 Uiso 1 1 calc R . .
H10L H 0.0500 -0.0980 0.1379 0.145 Uiso 1 1 calc R . .
C104 C 0.0928(10) -0.1448(4) 0.2460(9) 0.107(6) Uani 1 1 d . . .
H10M H 0.1176 -0.1402 0.2825 0.161 Uiso 1 1 calc R . .
H10N H 0.1141 -0.1671 0.2357 0.161 Uiso 1 1 calc R . .
H10O H 0.0402 -0.1490 0.2391 0.161 Uiso 1 1 calc R . .
C105 C 0.1812(8) -0.1072(4) 0.2185(6) 0.084(4) Uani 1 1 d . . .
H10P H 0.1874 -0.0833 0.2027 0.127 Uiso 1 1 calc R . .
H10Q H 0.1933 -0.1283 0.2000 0.127 Uiso 1 1 calc R . .
H10R H 0.2141 -0.1077 0.2541 0.127 Uiso 1 1 calc R . .
C106 C -0.1182(5) 0.1079(3) 0.2917(3) 0.0521(19) Uani 1 1 d . . .
C107 C -0.1945(3) 0.1148(2) 0.2851(3) 0.064(2) Uani 1 1 d G B .
C108 C -0.2496(4) 0.0935(2) 0.2506(3) 0.064(2) Uani 1 1 d G . .
C109 C -0.3230(3) 0.1008(3) 0.2434(3) 0.081(3) Uani 1 1 d G B .
C110 C -0.3414(3) 0.1296(3) 0.2707(4) 0.094(4) Uani 1 1 d G . .
H110 H -0.3916 0.1346 0.2658 0.113 Uiso 1 1 calc R B .
C111 C -0.2863(4) 0.1509(2) 0.3052(3) 0.089(4) Uani 1 1 d GD B .
C112 C -0.2129(4) 0.1435(2) 0.3124(3) 0.078(3) Uani 1 1 d G . .
C113 C -0.3850(4) 0.0760(3) 0.2068(3) 0.089(4) Uani 1 1 d G . .
C114 C -0.3709(8) 0.0343(3) 0.2211(5) 0.115(4) Uani 1 1 d G B .
H14G H -0.3686 0.0307 0.2564 0.173 Uiso 1 1 calc R . .
H14H H -0.3241 0.0266 0.2178 0.173 Uiso 1 1 calc R . .
H14I H -0.4109 0.0191 0.1983 0.173 Uiso 1 1 calc R . .
C116 C -0.4590(6) 0.0876(5) 0.2103(6) 0.116(6) Uani 1 1 d G B .
H16G H -0.4575 0.0849 0.2456 0.174 Uiso 1 1 calc R . .
H16H H -0.4979 0.0715 0.1880 0.174 Uiso 1 1 calc R . .
H16I H -0.4692 0.1140 0.1997 0.174 Uiso 1 1 calc R . .
C115 C -0.3882(8) 0.0804(5) 0.1519(4) 0.115(4) Uani 1 1 d G B .
H15G H -0.3408 0.0729 0.1493 0.173 Uiso 1 1 calc R . .
H15H H -0.3985 0.1067 0.1414 0.173 Uiso 1 1 calc R . .
H15I H -0.4272 0.0642 0.1297 0.173 Uiso 1 1 calc R . .
C17A C -0.3049(7) 0.1824(4) 0.3392(5) 0.084(7) Uiso 0.71(3) 1 d PGD B 27
C18A C -0.2710(9) 0.1730(6) 0.3958(5) 0.082(6) Uiso 0.71(3) 1 d PG B 27
H18A H -0.2174 0.1712 0.4054 0.123 Uiso 0.71(3) 1 calc PR B 27
H18B H -0.2905 0.1488 0.4026 0.123 Uiso 0.71(3) 1 calc PR B 27
H18C H -0.2833 0.1929 0.4159 0.123 Uiso 0.71(3) 1 calc PR B 27
C19A C -0.2762(13) 0.2206(6) 0.3291(8) 0.115(8) Uiso 0.71(3) 1 d PG B 27
H19A H -0.2228 0.2192 0.3375 0.172 Uiso 0.71(3) 1 calc PR B 27
H19B H -0.2879 0.2399 0.3503 0.172 Uiso 0.71(3) 1 calc PR B 27
H19C H -0.2996 0.2272 0.2931 0.172 Uiso 0.71(3) 1 calc PR B 27
C20A C -0.3880(7) 0.1849(8) 0.3260(8) 0.102(6) Uiso 0.71(3) 1 d PG B 27
H20A H -0.4069 0.1605 0.3324 0.153 Uiso 0.71(3) 1 calc PR B 27
H20B H -0.4111 0.1916 0.2900 0.153 Uiso 0.71(3) 1 calc PR B 27
H20C H -0.3994 0.2043 0.3472 0.153 Uiso 0.71(3) 1 calc PR B 27
C17B C -0.308(2) 0.1769(10) 0.3444(12) 0.14(4) Uiso 0.29(3) 1 d PGD B 28
C18B C -0.302(3) 0.1493(13) 0.3876(19) 0.095(16) Uiso 0.29(3) 1 d PG B 28
H18D H -0.2572 0.1342 0.3949 0.142 Uiso 0.29(3) 1 calc PR B 28
H18E H -0.3451 0.1326 0.3775 0.142 Uiso 0.29(3) 1 calc PR B 28
H18F H -0.3003 0.1635 0.4181 0.142 Uiso 0.29(3) 1 calc PR B 28
C19B C -0.242(3) 0.2037(16) 0.361(3) 0.12(2) Uiso 0.29(3) 1 d PG B 28
H19D H -0.1967 0.1892 0.3675 0.177 Uiso 0.29(3) 1 calc PR B 28
H19E H -0.2406 0.2169 0.3920 0.177 Uiso 0.29(3) 1 calc PR B 28
H19F H -0.2469 0.2221 0.3338 0.177 Uiso 0.29(3) 1 calc PR B 28
C20B C -0.378(2) 0.1997(16) 0.334(2) 0.102(6) Uiso 0.29(3) 1 d PG B 28
H20D H -0.4208 0.1828 0.3237 0.153 Uiso 0.29(3) 1 calc PR B 28
H20E H -0.3827 0.2182 0.3073 0.153 Uiso 0.29(3) 1 calc PR B 28
H20F H -0.3764 0.2130 0.3655 0.153 Uiso 0.29(3) 1 calc PR B 28
C121 C 0.1849(5) 0.1407(2) 0.4039(3) 0.0483(18) Uani 1 1 d . C 28
C122 C 0.1662(3) 0.1503(2) 0.44844(19) 0.055(2) Uani 1 1 d G C 28
C123 C 0.0936(3) 0.15357(19) 0.44618(18) 0.056(2) Uani 1 1 d G C 28
C124 C 0.0780(3) 0.1646(2) 0.4891(2) 0.060(2) Uani 1 1 d GD C 28
C125 C 0.1351(4) 0.1724(2) 0.5343(2) 0.067(3) Uani 1 1 d G C 28
H125 H 0.1245 0.1799 0.5636 0.080 Uiso 1 1 calc R C 28
C126 C 0.2077(3) 0.1691(2) 0.53655(19) 0.070(3) Uani 1 1 d GD C 28
C127 C 0.2233(2) 0.1581(2) 0.4936(2) 0.062(2) Uani 1 1 d G C 28
H127 H 0.2729 0.1559 0.4952 0.075 Uiso 1 1 calc R C 28
C28C C -0.0020(9) 0.1758(8) 0.4877(8) 0.014(13) Uiso 0.16(5) 1 d PGD F 37
C29C C -0.047(2) 0.2020(9) 0.4448(11) 0.038(16) Uiso 0.16(5) 1 d PG F 37
H29G H -0.0488 0.1915 0.4120 0.058 Uiso 0.16(5) 1 calc PR F 37
H29H H -0.0233 0.2269 0.4495 0.058 Uiso 0.16(5) 1 calc PR F 37
H29I H -0.0968 0.2045 0.4456 0.058 Uiso 0.16(5) 1 calc PR F 37
C30C C -0.0399(18) 0.1374(7) 0.4813(14) 0.013(12) Uiso 0.16(5) 1 d PG F 37
H30G H -0.0413 0.1260 0.4491 0.019 Uiso 0.16(5) 1 calc PR F 37
H30H H -0.0903 0.1407 0.4812 0.019 Uiso 0.16(5) 1 calc PR F 37
H30I H -0.0126 0.1209 0.5097 0.019 Uiso 0.16(5) 1 calc PR F 37
C31C C 0.000(2) 0.1931(11) 0.5379(10) 0.028(14) Uiso 0.16(5) 1 d PG F 37
H31G H 0.0240 0.2178 0.5423 0.042 Uiso 0.16(5) 1 calc PR F 37
H31H H 0.0270 0.1765 0.5661 0.042 Uiso 0.16(5) 1 calc PR F 37
H31I H -0.0507 0.1963 0.5377 0.042 Uiso 0.16(5) 1 calc PR F 37
C28D C -0.0066(6) 0.1690(5) 0.4864(5) 0.110(9) Uiso 0.84(5) 1 d PGD F 38
C29D C -0.0317(15) 0.2006(5) 0.4469(7) 0.087(7) Uiso 0.84(5) 1 d PG F 38
H29J H -0.0249 0.1926 0.4153 0.130 Uiso 0.84(5) 1 calc PR F 38
H29K H -0.0025 0.2233 0.4600 0.130 Uiso 0.84(5) 1 calc PR F 38
H29L H -0.0838 0.2060 0.4402 0.130 Uiso 0.84(5) 1 calc PR F 38
C30D C -0.0537(11) 0.1341(4) 0.4667(10) 0.079(5) Uiso 0.84(5) 1 d PG F 38
H30J H -0.0466 0.1252 0.4355 0.119 Uiso 0.84(5) 1 calc PR F 38
H30K H -0.1057 0.1404 0.4593 0.119 Uiso 0.84(5) 1 calc PR F 38
H30L H -0.0392 0.1142 0.4926 0.119 Uiso 0.84(5) 1 calc PR F 38
C31D C -0.0182(15) 0.1826(8) 0.5348(6) 0.110(7) Uiso 0.84(5) 1 d PG F 38
H31J H 0.0120 0.2050 0.5478 0.164 Uiso 0.84(5) 1 calc PR F 38
H31K H -0.0037 0.1626 0.5606 0.164 Uiso 0.84(5) 1 calc PR F 38
H31L H -0.0702 0.1888 0.5273 0.164 Uiso 0.84(5) 1 calc PR F 38
C32A C 0.2681(9) 0.1809(6) 0.5886(5) 0.065(3) Uiso 0.45(3) 1 d PGD G 29
C33A C 0.3134(16) 0.1450(7) 0.6068(10) 0.079(8) Uiso 0.45(3) 1 d PG G 29
H33C H 0.3269 0.1344 0.5788 0.119 Uiso 0.45(3) 1 calc PR G 29
H33D H 0.2842 0.1265 0.6177 0.119 Uiso 0.45(3) 1 calc PR G 29
H33E H 0.3581 0.1511 0.6354 0.119 Uiso 0.45(3) 1 calc PR G 29
C34A C 0.3173(17) 0.2117(8) 0.5798(12) 0.076(11) Uiso 0.45(3) 1 d PG G 29
H34C H 0.2874 0.2339 0.5649 0.114 Uiso 0.45(3) 1 calc PR G 29
H34D H 0.3413 0.2025 0.5564 0.114 Uiso 0.45(3) 1 calc PR G 29
H34E H 0.3547 0.2187 0.6123 0.114 Uiso 0.45(3) 1 calc PR G 29
C35A C 0.2398(12) 0.1935(7) 0.6306(7) 0.059(6) Uiso 0.45(3) 1 d PG G 29
H35C H 0.2129 0.2173 0.6208 0.089 Uiso 0.45(3) 1 calc PR G 29
H35D H 0.2815 0.1971 0.6623 0.089 Uiso 0.45(3) 1 calc PR G 29
H35E H 0.2069 0.1741 0.6358 0.089 Uiso 0.45(3) 1 calc PR G 29
C32B C 0.2801(8) 0.1684(6) 0.5868(5) 0.065(3) Uiso 0.55(3) 1 d PGD G 30
C33B C 0.3344(17) 0.1357(7) 0.5950(12) 0.113(10) Uiso 0.55(3) 1 d PG G 30
H33F H 0.3475 0.1324 0.5643 0.170 Uiso 0.55(3) 1 calc PR G 30
H33G H 0.3117 0.1126 0.6017 0.170 Uiso 0.55(3) 1 calc PR G 30
H33H H 0.3789 0.1413 0.6241 0.170 Uiso 0.55(3) 1 calc PR G 30
C34B C 0.3173(19) 0.2050(7) 0.5799(13) 0.098(14) Uiso 0.55(3) 1 d PG G 30
H34F H 0.3331 0.2026 0.5503 0.147 Uiso 0.55(3) 1 calc PR G 30
H34G H 0.3602 0.2098 0.6105 0.147 Uiso 0.55(3) 1 calc PR G 30
H34H H 0.2825 0.2259 0.5746 0.147 Uiso 0.55(3) 1 calc PR G 30
C35B C 0.2592(16) 0.1717(10) 0.6344(8) 0.101(9) Uiso 0.55(3) 1 d PG G 30
H35F H 0.2319 0.1491 0.6378 0.151 Uiso 0.55(3) 1 calc PR G 30
H35G H 0.2282 0.1941 0.6317 0.151 Uiso 0.55(3) 1 calc PR G 30
H35H H 0.3039 0.1741 0.6645 0.151 Uiso 0.55(3) 1 calc PR G 30
C138 C -0.0861(10) 0.2006(6) 0.1668(8) 0.113(4) Uani 1 1 d . . .
H1D H -0.0682 0.1879 0.1999 0.170 Uiso 1 1 calc R . .
H1E H -0.1398 0.1984 0.1523 0.170 Uiso 1 1 calc R . .
H1F H -0.0723 0.2274 0.1712 0.170 Uiso 1 1 calc R . .
C139 C -0.0562(10) 0.2137(6) 0.0795(8) 0.113(4) Uani 1 1 d . . .
H1G H -0.0077 0.2236 0.0821 0.170 Uiso 1 1 calc R . .
H1H H -0.0865 0.2341 0.0853 0.170 Uiso 1 1 calc R . .
H1I H -0.0802 0.2031 0.0454 0.170 Uiso 1 1 calc R . .
C140 C -0.0352(7) 0.0380(4) 0.3974(4) 0.075(3) Uani 1 1 d . . .
H40D H -0.0644 0.0568 0.4079 0.113 Uiso 1 1 calc R . .
H40E H -0.0272 0.0159 0.4197 0.113 Uiso 1 1 calc R . .
H40F H -0.0615 0.0304 0.3621 0.113 Uiso 1 1 calc R . .
C141 C 0.0976(10) 0.0162(4) 0.3962(6) 0.095(4) Uani 1 1 d . . .
H41D H 0.0793 0.0078 0.3606 0.142 Uiso 1 1 calc R . .
H41E H 0.0885 -0.0034 0.4179 0.142 Uiso 1 1 calc R . .
H41F H 0.1506 0.0211 0.4066 0.142 Uiso 1 1 calc R . .
S4 S 0.5084(3) 0.19864(18) 0.1685(2) 0.1278(16) Uiso 1 1 d G . .
O34 O 0.4819(8) 0.1824(4) 0.2083(4) 0.130(4) Uiso 1 1 d G . .
C143 C 0.5491(16) 0.2415(5) 0.1929(8) 0.209(11) Uiso 1 1 d G . .
H43G H 0.5953 0.2369 0.2210 0.314 Uiso 1 1 calc R . .
H43H H 0.5157 0.2561 0.2053 0.314 Uiso 1 1 calc R . .
H43I H 0.5593 0.2557 0.1660 0.314 Uiso 1 1 calc R . .
C142 C 0.4299(7) 0.2146(8) 0.1205(7) 0.209(11) Uiso 1 1 d G . .
H42A H 0.4006 0.1929 0.1029 0.314 Uiso 1 1 calc R . .
H42B H 0.4443 0.2297 0.0961 0.314 Uiso 1 1 calc R . .
H42C H 0.4006 0.2301 0.1354 0.314 Uiso 1 1 calc R . .
S5 S -0.2492(4) 0.1422(2) 0.0526(3) 0.145(2) Uiso 1 1 d G . .
O35 O -0.2005(10) 0.1760(4) 0.0663(7) 0.184(8) Uiso 1 1 d G . .
C145 C -0.2274(17) 0.1154(6) 0.1079(5) 0.193(13) Uiso 1 1 d G . .
H45G H -0.2452 0.1282 0.1324 0.290 Uiso 1 1 calc R . .
H45H H -0.1739 0.1122 0.1226 0.290 Uiso 1 1 calc R . .
H45I H -0.2509 0.0906 0.0997 0.290 Uiso 1 1 calc R . .
C144 C -0.2124(15) 0.1138(6) 0.0166(10) 0.197(14) Uiso 1 1 d G . .
H44G H -0.2207 0.1256 -0.0166 0.296 Uiso 1 1 calc R . .
H44H H -0.2364 0.0890 0.0116 0.296 Uiso 1 1 calc R . .
H44I H -0.1594 0.1107 0.0345 0.296 Uiso 1 1 calc R . .
S10 S 0.08026(16) 0.04060(9) 0.54633(11) 0.0740(7) Uiso 1 1 d G . .
O40 O 0.0887(5) 0.0185(2) 0.5033(2) 0.093(3) Uiso 1 1 d G . .
C154 C 0.1551(5) 0.0712(3) 0.5660(4) 0.093(4) Uiso 1 1 d G . .
H15P H 0.1493 0.0906 0.5400 0.139 Uiso 1 1 calc R . .
H15Q H 0.2005 0.0570 0.5709 0.139 Uiso 1 1 calc R . .
H15R H 0.1577 0.0831 0.5982 0.139 Uiso 1 1 calc R . .
C155 C 0.1040(6) 0.0098(2) 0.5979(2) 0.084(3) Uiso 1 1 d G . .
H15S H 0.0658 -0.0096 0.5921 0.126 Uiso 1 1 calc R . .
H15T H 0.1083 0.0238 0.6290 0.126 Uiso 1 1 calc R . .
H15U H 0.1511 -0.0023 0.6017 0.126 Uiso 1 1 calc R . .
S9A S 0.1192(15) 0.2898(7) 0.5603(10) 0.195(5) Uiso 0.422(17) 1 d PG H 7
O39A O 0.1850(17) 0.2680(11) 0.5600(14) 0.139(7) Uiso 0.422(17) 1 d PG H 7
C53A C 0.088(3) 0.2672(17) 0.6040(18) 0.15(2) Uiso 0.422(17) 1 d PG H 7
H53A H 0.1224 0.2715 0.6385 0.231 Uiso 0.422(17) 1 calc PR H 7
H53B H 0.0834 0.2401 0.5969 0.231 Uiso 0.422(17) 1 calc PR H 7
H53C H 0.0393 0.2773 0.6013 0.231 Uiso 0.422(17) 1 calc PR H 7
C52A C 0.049(2) 0.278(2) 0.5038(14) 0.23(2) Uiso 0.422(17) 1 d PG H 7
H52A H 0.0600 0.2891 0.4750 0.339 Uiso 0.422(17) 1 calc PR H 7
H52B H 0.0024 0.2877 0.5045 0.339 Uiso 0.422(17) 1 calc PR H 7
H52C H 0.0465 0.2505 0.5001 0.339 Uiso 0.422(17) 1 calc PR H 7
S9B S 0.0946(11) 0.3057(6) 0.5487(7) 0.195(5) Uiso 0.578(17) 1 d PG H 8
O39B O 0.1206(15) 0.2791(7) 0.5172(10) 0.139(7) Uiso 0.578(17) 1 d PG H 8
C53B C 0.0049(17) 0.2920(13) 0.541(2) 0.23(2) Uiso 0.578(17) 1 d PG H 8
H53D H 0.0057 0.2679 0.5580 0.339 Uiso 0.578(17) 1 calc PR H 8
H53E H -0.0231 0.2892 0.5043 0.339 Uiso 0.578(17) 1 calc PR H 8
H53F H -0.0183 0.3112 0.5553 0.339 Uiso 0.578(17) 1 calc PR H 8
C52B C 0.078(3) 0.3480(7) 0.515(2) 0.23(2) Uiso 0.578(17) 1 d PG H 8
H52D H 0.1244 0.3594 0.5165 0.339 Uiso 0.578(17) 1 calc PR H 8
H52E H 0.0518 0.3653 0.5307 0.339 Uiso 0.578(17) 1 calc PR H 8
H52F H 0.0471 0.3433 0.4797 0.339 Uiso 0.578(17) 1 calc PR H 8
S6A S -0.2637(5) -0.0592(3) 0.3674(4) 0.151(3) Uiso 0.803(12) 1 d PG I 9
O36A O -0.2669(11) -0.0401(5) 0.4141(5) 0.144(6) Uiso 0.803(12) 1 d PG I 9
C46A C -0.3441(12) -0.0463(8) 0.3187(7) 0.171(9) Uiso 0.803(12) 1 d PG I 9
H46A H -0.3415 -0.0196 0.3104 0.256 Uiso 0.803(12) 1 calc PR I 9
H46B H -0.3864 -0.0505 0.3297 0.256 Uiso 0.803(12) 1 calc PR I 9
H46C H -0.3496 -0.0617 0.2884 0.256 Uiso 0.803(12) 1 calc PR I 9
C47A C -0.2823(19) -0.1065(3) 0.3743(10) 0.171(9) Uiso 0.803(12) 1 d PG I 9
H47A H -0.2407 -0.1178 0.4012 0.256 Uiso 0.803(12) 1 calc PR I 9
H47B H -0.2900 -0.1198 0.3421 0.256 Uiso 0.803(12) 1 calc PR I 9
H47C H -0.3268 -0.1085 0.3834 0.256 Uiso 0.803(12) 1 calc PR I 9
S6B S -0.226(2) -0.0755(11) 0.4242(14) 0.151(3) Uiso 0.197(12) 1 d PG I 10
O36B O -0.200(4) -0.0382(15) 0.412(3) 0.144(6) Uiso 0.197(12) 1 d PG I 10
C46B C -0.259(7) -0.099(3) 0.366(3) 0.171(9) Uiso 0.197(12) 1 d PG I 10
H46D H -0.2184 -0.1065 0.3553 0.256 Uiso 0.197(12) 1 calc PR I 10
H46E H -0.2933 -0.0829 0.3407 0.256 Uiso 0.197(12) 1 calc PR I 10
H46F H -0.2856 -0.1221 0.3705 0.256 Uiso 0.197(12) 1 calc PR I 10
C47B C -0.308(4) -0.066(3) 0.435(5) 0.171(9) Uiso 0.197(12) 1 d PG I 10
H47D H -0.2970 -0.0527 0.4670 0.256 Uiso 0.197(12) 1 calc PR I 10
H47E H -0.3321 -0.0903 0.4365 0.256 Uiso 0.197(12) 1 calc PR I 10
H47F H -0.3398 -0.0511 0.4068 0.256 Uiso 0.197(12) 1 calc PR I 10
S8A S 0.2220(6) 0.2874(3) 0.3990(4) 0.140(3) Uiso 0.649(11) 1 d PG J 11
O38A O 0.2972(6) 0.2775(5) 0.4343(6) 0.114(5) Uiso 0.649(11) 1 d PG J 11
C51A C 0.1893(12) 0.3216(6) 0.4304(10) 0.138(7) Uiso 0.649(11) 1 d PG J 11
H51A H 0.2163 0.3452 0.4317 0.208 Uiso 0.649(11) 1 calc PR J 11
H51B H 0.1964 0.3131 0.4651 0.208 Uiso 0.649(11) 1 calc PR J 11
H51C H 0.1367 0.3258 0.4120 0.208 Uiso 0.649(11) 1 calc PR J 11
C50A C 0.1663(10) 0.2495(6) 0.4020(12) 0.138(7) Uiso 0.649(11) 1 d PG J 11
H50A H 0.1788 0.2275 0.3853 0.208 Uiso 0.649(11) 1 calc PR J 11
H50B H 0.1146 0.2562 0.3845 0.208 Uiso 0.649(11) 1 calc PR J 11
H50C H 0.1742 0.2435 0.4377 0.208 Uiso 0.649(11) 1 calc PR J 11
S8B S 0.2349(10) 0.3104(6) 0.4054(7) 0.140(3) Uiso 0.351(11) 1 d PG J 12
O38B O 0.2419(18) 0.2802(9) 0.4439(10) 0.114(5) Uiso 0.351(11) 1 d PG J 12
C51B C 0.1420(14) 0.3223(15) 0.3819(18) 0.138(7) Uiso 0.351(11) 1 d PG J 12
H51D H 0.1290 0.3358 0.4083 0.208 Uiso 0.351(11) 1 calc PR J 12
H51E H 0.1124 0.2993 0.3723 0.208 Uiso 0.351(11) 1 calc PR J 12
H51F H 0.1324 0.3386 0.3520 0.208 Uiso 0.351(11) 1 calc PR J 12
C50B C 0.243(3) 0.2876(14) 0.3525(11) 0.138(7) Uiso 0.351(11) 1 d PG J 12
H50D H 0.2938 0.2790 0.3602 0.208 Uiso 0.351(11) 1 calc PR J 12
H50E H 0.2298 0.3051 0.3235 0.208 Uiso 0.351(11) 1 calc PR J 12
H50F H 0.2098 0.2658 0.3438 0.208 Uiso 0.351(11) 1 calc PR J 12
S11A S 0.2332(5) -0.0959(3) 0.3915(3) 0.175(4) Uiso 0.774(12) 1 d PG K 13
O41A O 0.2405(7) -0.1238(4) 0.3537(6) 0.113(4) Uiso 0.774(12) 1 d PG K 13
C56A C 0.1392(6) -0.0895(4) 0.3774(7) 0.086(4) Uiso 0.774(12) 1 d PG K 13
H56G H 0.1179 -0.1123 0.3865 0.129 Uiso 0.774(12) 1 calc PR K 13
H56H H 0.1157 -0.0846 0.3409 0.129 Uiso 0.774(12) 1 calc PR K 13
H56I H 0.1309 -0.0680 0.3968 0.129 Uiso 0.774(12) 1 calc PR K 13
C57A C 0.2564(10) -0.0525(3) 0.3722(8) 0.109(7) Uiso 0.774(12) 1 d PG K 13
H57G H 0.3093 -0.0520 0.3780 0.164 Uiso 0.774(12) 1 calc PR K 13
H57H H 0.2441 -0.0323 0.3917 0.164 Uiso 0.774(12) 1 calc PR K 13
H57I H 0.2289 -0.0489 0.3358 0.164 Uiso 0.774(12) 1 calc PR K 13
S11B S 0.2372(17) -0.0861(9) 0.3591(11) 0.175(4) Uiso 0.226(12) 1 d PG K 14
O41B O 0.3036(18) -0.0871(14) 0.3436(19) 0.113(4) Uiso 0.226(12) 1 d PG K 14
C56B C 0.162(2) -0.0894(16) 0.3029(16) 0.086(4) Uiso 0.226(12) 1 d PG K 14
H56J H 0.1596 -0.1150 0.2890 0.129 Uiso 0.226(12) 1 calc PR K 14
H56K H 0.1674 -0.0711 0.2782 0.129 Uiso 0.226(12) 1 calc PR K 14
H56L H 0.1168 -0.0842 0.3100 0.129 Uiso 0.226(12) 1 calc PR K 14
C57B C 0.229(3) -0.0393(12) 0.375(2) 0.086(4) Uiso 0.226(12) 1 d PG K 14
H57J H 0.2685 -0.0332 0.4071 0.129 Uiso 0.226(12) 1 calc PR K 14
H57K H 0.1811 -0.0358 0.3799 0.129 Uiso 0.226(12) 1 calc PR K 14
H57L H 0.2317 -0.0227 0.3481 0.129 Uiso 0.226(12) 1 calc PR K 14
S7A S -0.3412(10) 0.0717(6) 0.4132(7) 0.1113(17) Uiso 0.269(9) 1 d PG L 15
O37A O -0.387(3) 0.1015(12) 0.3795(18) 0.15(2) Uiso 0.269(9) 1 d PG L 15
C48A C -0.403(3) 0.0374(16) 0.418(3) 0.148(8) Uiso 0.269(9) 1 d PG L 15
H48A H -0.4233 0.0241 0.3856 0.221 Uiso 0.269(9) 1 calc PR L 15
H48B H -0.4423 0.0494 0.4269 0.221 Uiso 0.269(9) 1 calc PR L 15
H48C H -0.3766 0.0193 0.4449 0.221 Uiso 0.269(9) 1 calc PR L 15
C49A C -0.313(4) 0.0904(18) 0.4744(11) 0.148(8) Uiso 0.269(9) 1 d PG L 15
H49A H -0.2776 0.1106 0.4774 0.221 Uiso 0.269(9) 1 calc PR L 15
H49B H -0.2905 0.0705 0.4992 0.221 Uiso 0.269(9) 1 calc PR L 15
H49C H -0.3561 0.1005 0.4812 0.221 Uiso 0.269(9) 1 calc PR L 15
S7B S -0.3750(4) 0.0499(2) 0.3628(3) 0.1113(17) Uiso 0.731(9) 1 d PG L 16
O37B O -0.4149(9) 0.0866(3) 0.3532(7) 0.113(4) Uiso 0.731(9) 1 d PG L 16
C48B C -0.3652(15) 0.0376(7) 0.4251(5) 0.148(8) Uiso 0.731(9) 1 d PG L 16
H48D H -0.4133 0.0306 0.4267 0.221 Uiso 0.731(9) 1 calc PR L 16
H48E H -0.3454 0.0591 0.4477 0.221 Uiso 0.731(9) 1 calc PR L 16
H48F H -0.3314 0.0161 0.4358 0.221 Uiso 0.731(9) 1 calc PR L 16
C49B C -0.2841(5) 0.0607(6) 0.3705(11) 0.148(8) Uiso 0.731(9) 1 d PG L 16
H49D H -0.2809 0.0684 0.3376 0.221 Uiso 0.731(9) 1 calc PR L 16
H49E H -0.2531 0.0385 0.3831 0.221 Uiso 0.731(9) 1 calc PR L 16
H49F H -0.2671 0.0814 0.3949 0.221 Uiso 0.731(9) 1 calc PR L 16

loop_
_atom_site_aniso_label
_atom_site_aniso_U_11
_atom_site_aniso_U_22
_atom_site_aniso_U_33
_atom_site_aniso_U_23
_atom_site_aniso_U_13
_atom_site_aniso_U_12
S2 0.0658(15) 0.077(2) 0.0852(17) -0.0143(15) 0.0177(13) 0.0095(13)
S3 0.0810(15) 0.0439(12) 0.0563(11) 0.0030(9) 0.0284(10) 0.0027(10)
Al1 0.0581(14) 0.0401(14) 0.0568(13) -0.0019(10) 0.0240(11) 0.0028(11)
Al2 0.0577(13) 0.0364(13) 0.0549(12) 0.0007(10) 0.0211(10) 0.0018(10)
Al3 0.0563(13) 0.0362(13) 0.0527(12) 0.0041(10) 0.0230(10) 0.0045(10)
Al4 0.0552(13) 0.0381(13) 0.0554(12) 0.0035(10) 0.0233(10) 0.0013(10)
Al5 0.0573(13) 0.0364(13) 0.0559(13) -0.0018(10) 0.0250(10) -0.0054(10)
Al6 0.0574(13) 0.0362(13) 0.0578(13) 0.0034(10) 0.0271(11) 0.0022(10)
O1 0.059(3) 0.053(4) 0.053(3) 0.005(3) 0.021(3) 0.017(3)
O2 0.066(4) 0.042(3) 0.062(3) 0.004(3) 0.026(3) 0.004(3)
O3 0.051(3) 0.046(4) 0.059(3) -0.007(3) 0.020(2) 0.002(3)
O4 0.059(3) 0.041(3) 0.063(3) -0.006(3) 0.023(3) 0.001(3)
O5 0.065(3) 0.038(3) 0.052(3) -0.002(2) 0.024(3) -0.006(3)
O6 0.063(4) 0.052(4) 0.072(4) 0.001(3) 0.029(3) 0.009(3)
O7 0.061(3) 0.041(4) 0.057(3) 0.002(3) 0.017(3) 0.002(3)
O8 0.061(3) 0.031(3) 0.067(3) 0.001(3) 0.030(3) -0.001(2)
O9 0.061(3) 0.035(3) 0.066(3) -0.003(3) 0.026(3) -0.001(3)
O10 0.065(4) 0.047(4) 0.064(3) 0.006(3) 0.024(3) 0.014(3)
O11 0.073(4) 0.044(4) 0.057(3) 0.001(3) 0.025(3) 0.009(3)
O12 0.057(3) 0.036(3) 0.064(3) 0.000(3) 0.026(3) 0.002(2)
O13 0.060(3) 0.045(3) 0.047(3) 0.001(2) 0.020(2) -0.006(3)
O14 0.056(3) 0.041(4) 0.059(3) 0.010(3) 0.021(3) 0.010(3)
O15 0.051(3) 0.040(3) 0.051(3) 0.003(2) 0.020(2) 0.009(2)
O16 0.059(3) 0.031(3) 0.056(3) 0.005(2) 0.017(3) 0.006(2)
O17 0.064(3) 0.038(3) 0.066(3) -0.004(3) 0.038(3) -0.002(3)
O18 0.072(4) 0.043(4) 0.063(3) 0.009(3) 0.035(3) 0.004(3)
O19 0.062(3) 0.050(4) 0.052(3) -0.005(3) 0.026(3) -0.007(3)
O20 0.061(3) 0.040(3) 0.064(3) 0.008(3) 0.020(3) 0.004(3)
O21 0.068(4) 0.039(3) 0.059(3) -0.006(3) 0.026(3) -0.002(3)
O22 0.068(4) 0.037(3) 0.070(4) -0.011(3) 0.034(3) 0.000(3)
O23 0.067(4) 0.048(4) 0.071(4) -0.011(3) 0.039(3) -0.010(3)
O24 0.060(3) 0.048(4) 0.067(3) 0.000(3) 0.030(3) -0.010(3)
O25 0.058(3) 0.047(4) 0.057(3) 0.007(3) 0.023(3) 0.002(3)
O26 0.067(4) 0.049(4) 0.050(3) 0.008(3) 0.026(3) 0.000(3)
O27 0.079(4) 0.052(4) 0.064(4) -0.018(3) 0.034(3) -0.006(3)
O28 0.057(3) 0.053(4) 0.061(3) -0.002(3) 0.027(3) 0.005(3)
O29 0.069(4) 0.042(3) 0.052(3) -0.002(2) 0.029(3) 0.002(3)
O30 0.065(3) 0.031(3) 0.064(3) 0.000(2) 0.034(3) -0.005(2)
O32 0.119(7) 0.077(6) 0.112(7) -0.007(5) 0.077(6) -0.019(5)
C1 0.068(5) 0.036(5) 0.052(4) -0.008(3) 0.024(4) -0.007(4)
C2 0.055(4) 0.061(6) 0.045(4) 0.006(4) 0.018(3) 0.000(4)
C3 0.077(6) 0.048(5) 0.066(5) 0.000(4) 0.034(5) -0.012(5)
C4 0.054(5) 0.049(6) 0.066(5) 0.003(4) 0.014(4) 0.011(4)
C5 0.066(5) 0.052(6) 0.065(5) -0.001(4) 0.029(4) 0.015(4)
C6 0.068(6) 0.068(7) 0.054(5) 0.004(4) 0.019(4) 0.012(5)
C7 0.070(6) 0.062(6) 0.057(5) 0.002(4) 0.033(4) -0.001(5)
C8 0.072(6) 0.077(8) 0.072(6) 0.015(5) 0.035(5) 0.029(6)
C9 0.078(7) 0.077(8) 0.069(6) -0.009(5) 0.021(5) 0.008(6)
C10 0.083(7) 0.088(9) 0.067(6) -0.027(6) 0.017(5) 0.025(7)
C11 0.082(7) 0.048(6) 0.064(5) 0.001(4) 0.018(5) 0.017(5)
C12 0.079(6) 0.063(7) 0.065(5) 0.009(5) 0.030(5) 0.024(5)
C16 0.066(5) 0.046(5) 0.055(4) 0.000(4) 0.030(4) -0.001(4)
C17 0.073(6) 0.041(5) 0.055(4) -0.001(4) 0.018(4) 0.017(4)
C18 0.065(5) 0.050(6) 0.060(5) -0.001(4) 0.021(4) -0.014(4)
C19 0.065(5) 0.051(6) 0.065(5) 0.011(4) 0.024(4) 0.007(4)
C20 0.083(7) 0.057(6) 0.053(5) -0.003(4) 0.018(4) -0.007(5)
C21 0.094(8) 0.045(6) 0.069(6) -0.008(5) 0.001(5) 0.013(5)
C22 0.075(6) 0.037(5) 0.070(6) 0.007(4) 0.011(5) 0.008(4)
C23 0.070(6) 0.059(6) 0.071(6) 0.004(5) 0.017(5) -0.012(5)
C31 0.060(5) 0.050(6) 0.060(5) -0.002(4) 0.025(4) -0.015(4)
C32 0.059(5) 0.050(5) 0.052(4) -0.006(4) 0.016(4) -0.007(4)
C33 0.070(5) 0.045(5) 0.054(4) 0.005(4) 0.024(4) 0.005(4)
C34 0.069(6) 0.032(5) 0.082(6) 0.012(4) 0.025(5) 0.001(4)
C35 0.070(6) 0.073(7) 0.057(5) 0.011(5) 0.014(4) -0.015(5)
C36 0.076(6) 0.049(6) 0.069(6) 0.013(5) 0.017(5) -0.007(5)
C37 0.067(5) 0.041(5) 0.074(6) 0.014(4) 0.016(5) -0.003(4)
C38 0.070(6) 0.049(6) 0.073(6) 0.004(5) 0.022(5) -0.004(5)
C39 0.089(7) 0.063(7) 0.052(5) 0.003(4) 0.021(5) -0.008(5)
C40 0.078(7) 0.058(7) 0.091(8) -0.002(6) 0.029(6) 0.006(5)
C41 0.084(8) 0.075(8) 0.071(6) -0.003(6) 0.000(6) -0.030(6)
C46 0.057(5) 0.041(5) 0.059(4) -0.001(4) 0.026(4) 0.009(4)
C47 0.073(5) 0.031(4) 0.055(4) 0.004(3) 0.029(4) -0.002(4)
C48 0.063(5) 0.049(5) 0.055(4) -0.006(4) 0.021(4) -0.012(4)
C49 0.060(5) 0.048(5) 0.045(4) -0.003(3) 0.015(3) 0.002(4)
C50 0.080(6) 0.056(6) 0.056(5) -0.007(4) 0.022(4) 0.004(5)
C51 0.090(7) 0.054(6) 0.071(6) -0.012(5) 0.040(5) -0.012(5)
C52 0.070(6) 0.063(7) 0.053(5) -0.006(4) 0.018(4) -0.010(5)
C53 0.097(8) 0.054(6) 0.061(5) 0.004(4) 0.034(5) 0.007(5)
C54 0.090(8) 0.095(10) 0.069(6) -0.005(6) 0.043(6) -0.015(7)
C55 0.117(11) 0.065(8) 0.067(6) 0.007(6) 0.009(7) 0.002(7)
C56 0.133(12) 0.125(13) 0.054(6) -0.015(7) 0.041(7) -0.046(10)
C57 0.110(9) 0.093(10) 0.070(6) -0.028(6) 0.045(7) -0.052(8)
C58 0.109(9) 0.052(7) 0.079(7) 0.009(5) 0.017(6) -0.028(6)
C59 0.087(8) 0.102(11) 0.094(9) -0.002(8) 0.029(7) -0.031(8)
C60 0.140(13) 0.103(11) 0.060(6) -0.026(7) 0.023(7) -0.048(10)
C61 0.050(4) 0.032(4) 0.061(5) 0.007(3) 0.017(4) -0.001(3)
C62 0.062(5) 0.051(5) 0.065(5) 0.002(4) 0.036(4) 0.006(4)
C63 0.074(6) 0.050(6) 0.052(4) -0.005(4) 0.022(4) 0.012(4)
C64 0.106(8) 0.055(7) 0.077(6) 0.012(5) 0.054(6) 0.013(6)
C65 0.073(6) 0.042(5) 0.094(7) 0.005(5) 0.052(5) -0.006(4)
C66 0.055(5) 0.059(6) 0.076(6) 0.006(5) 0.029(4) -0.012(4)
C67 0.061(5) 0.052(5) 0.050(4) 0.006(4) 0.023(4) 0.004(4)
C72 0.070(6) 0.071(7) 0.090(7) 0.004(6) 0.042(6) -0.008(5)
C76 0.065(5) 0.038(5) 0.058(5) -0.005(4) 0.029(4) 0.007(4)
C77 0.059(5) 0.051(6) 0.063(5) 0.009(4) 0.021(4) 0.012(4)
C78 0.052(4) 0.037(4) 0.057(4) -0.004(3) 0.018(3) 0.002(3)
C79 0.068(5) 0.047(6) 0.072(6) 0.005(4) 0.027(5) 0.005(4)
C80 0.067(5) 0.036(5) 0.077(6) -0.015(4) 0.026(5) -0.007(4)
C81 0.104(8) 0.028(5) 0.072(6) 0.000(4) 0.043(6) 0.005(5)
C82 0.066(5) 0.036(5) 0.081(6) 0.003(4) 0.039(5) 0.003(4)
C83 0.086(7) 0.043(5) 0.080(6) 0.002(5) 0.044(6) 0.007(5)
C84 0.094(8) 0.049(6) 0.079(6) 0.006(5) 0.039(6) 0.015(5)
C85 0.101(8) 0.053(7) 0.090(7) 0.023(6) 0.049(7) 0.013(6)
C86 0.085(7) 0.038(5) 0.095(7) 0.013(5) 0.049(6) 0.005(5)
C91 0.049(4) 0.044(5) 0.052(4) 0.001(3) 0.015(3) -0.006(4)
C92 0.070(5) 0.039(5) 0.055(4) -0.011(4) 0.028(4) -0.010(4)
C93 0.074(6) 0.053(6) 0.059(5) 0.003(4) 0.039(4) 0.001(4)
C94 0.067(5) 0.041(5) 0.067(5) 0.007(4) 0.021(4) -0.006(4)
C95 0.078(6) 0.047(6) 0.089(7) -0.005(5) 0.047(6) -0.007(5)
C96 0.073(6) 0.049(6) 0.077(6) -0.016(5) 0.022(5) -0.009(5)
C97 0.079(6) 0.044(6) 0.067(5) -0.006(4) 0.023(5) -0.007(5)
C98 0.079(6) 0.055(6) 0.065(5) -0.002(4) 0.035(5) 0.000(5)
C99 0.083(7) 0.066(7) 0.080(7) -0.010(5) 0.045(6) -0.014(6)
C100 0.071(6) 0.053(7) 0.115(9) 0.026(6) 0.023(6) -0.011(5)
C101 0.070(6) 0.055(6) 0.087(7) 0.010(5) 0.030(5) -0.020(5)
C102 0.079(7) 0.055(7) 0.135(12) -0.028(7) 0.043(8) -0.004(6)
C103 0.074(7) 0.088(10) 0.123(11) -0.045(9) 0.029(7) -0.010(7)
C104 0.102(10) 0.037(7) 0.191(18) -0.021(8) 0.060(11) 0.004(6)
C105 0.099(9) 0.048(7) 0.116(10) -0.009(6) 0.049(8) -0.007(6)
C106 0.052(4) 0.052(5) 0.057(4) 0.001(4) 0.024(4) 0.001(4)
C107 0.058(5) 0.066(7) 0.065(5) -0.006(5) 0.016(4) 0.008(5)
C108 0.058(5) 0.073(7) 0.061(5) 0.002(5) 0.020(4) -0.008(5)
C109 0.061(6) 0.100(10) 0.079(7) -0.011(6) 0.022(5) 0.012(6)
C110 0.078(8) 0.102(11) 0.103(10) -0.016(8) 0.031(7) 0.003(7)
C111 0.073(7) 0.107(11) 0.110(10) -0.011(8) 0.059(7) 0.005(7)
C112 0.071(7) 0.080(9) 0.075(6) 0.004(6) 0.014(5) 0.014(6)
C113 0.087(8) 0.077(9) 0.092(8) -0.018(7) 0.019(7) -0.013(7)
C114 0.091(7) 0.157(13) 0.088(6) -0.020(7) 0.019(5) -0.040(8)
C116 0.060(7) 0.17(2) 0.113(11) 0.012(12) 0.028(7) -0.017(9)
C115 0.091(7) 0.157(13) 0.088(6) -0.020(7) 0.019(5) -0.040(8)
C121 0.056(5) 0.030(4) 0.061(5) 0.001(3) 0.024(4) -0.010(3)
C122 0.064(5) 0.051(5) 0.054(4) -0.004(4) 0.025(4) 0.007(4)
C123 0.067(5) 0.042(5) 0.069(5) -0.002(4) 0.036(4) -0.008(4)
C124 0.079(6) 0.047(5) 0.061(5) -0.006(4) 0.036(5) -0.003(5)
C125 0.100(8) 0.056(6) 0.055(5) -0.011(4) 0.040(5) -0.014(5)
C126 0.075(6) 0.079(8) 0.056(5) -0.015(5) 0.021(5) -0.022(6)
C127 0.060(5) 0.053(6) 0.075(6) -0.012(5) 0.025(4) -0.008(4)
C138 0.092(7) 0.100(9) 0.118(9) 0.019(7) -0.003(6) 0.014(6)
C139 0.092(7) 0.100(9) 0.118(9) 0.019(7) -0.003(6) 0.014(6)
C140 0.082(7) 0.092(9) 0.054(5) -0.003(5) 0.026(5) -0.021(6)
C141 0.132(12) 0.075(9) 0.082(8) 0.013(6) 0.042(8) 0.044(9)

loop_
_atom_type_symbol
_atom_type_description
_atom_type_scat_dispersion_real
_atom_type_scat_dispersion_imag
_atom_type_scat_source
C C 0.018 0.009
;
International Tables for Crystallography
(1992, Vol. C, Tables 4.2.6.8 and 6.1.1.4)
;
H H 0.000 0.000
;
International Tables for Crystallography
(1992, Vol. C, Table 6.1.1.4)
;
O O 0.049 0.032
;
International Tables for Crystallography
(1992, Vol. C, Tables 4.2.6.8 and 6.1.1.4)
;
S S 0.333 0.557
;
International Tables for Crystallography
(1992, Vol. C, Tables 4.2.6.8 and 6.1.1.4)
;
Al Al 0.213 0.246
;
International Tables for Crystallography
(1992, Vol. C, Tables 4.2.6.8 and 6.1.1.4)
;

loop_
_geom_angle_atom_site_label_1
_geom_angle_atom_site_label_2
_geom_angle_atom_site_label_3
_geom_angle
C22 O31A H31A 109.5
C18 O31B H31B 109.5
C108 O33A H33A 109.5
C112 O33B H33B 109.5
O6 S1A C37A 101.9(10)
O6 S1A C36A 143.2(8)
C37A S1A C36A 72.8(12)
S1A C36A H36A 109.5
S1A C36A H36B 109.5
H36A C36A H36B 109.5
S1A C36A H36C 109.5
H36A C36A H36C 109.5
H36B C36A H36C 109.5
S1A C37A H37A 109.5
S1A C37A H37B 109.5
H37A C37A H37B 109.5
S1A C37A H37C 109.5
H37A C37A H37C 109.5
H37B C37A H37C 109.5
O6 S1B C36B 104.3(8)
O6 S1B C37B 135(3)
C36B S1B C37B 73(3)
S1B C36B H36D 109.5
S1B C36B H36E 109.5
H36D C36B H36E 109.5
S1B C36B H36F 109.5
H36D C36B H36F 109.5
H36E C36B H36F 109.5
S1B C37B H37D 109.5
S1B C37B H37E 111.0
H37D C37B H37E 109.5
S1B C37B H37F 109.5
H37D C37B H37F 108.0
H37E C37B H37F 109.5
O16 S2 C139 107.9(7)
O16 S2 C138 102.3(6)
C139 S2 C138 102.0(10)
O26 S3 C141 104.5(5)
O26 S3 C140 103.2(5)
C141 S3 C140 98.7(8)
O1 Al1 O5 167.9(3)
O1 Al1 O2 91.3(3)
O5 Al1 O2 92.0(3)
O1 Al1 O3 93.5(3)
O5 Al1 O3 98.0(3)
O2 Al1 O3 93.0(3)
O1 Al1 O4 86.3(3)
O5 Al1 O4 89.1(3)
O2 Al1 O4 173.1(3)
O3 Al1 O4 93.6(3)
O1 Al1 O6 92.9(3)
O5 Al1 O6 75.5(3)
O2 Al1 O6 88.5(3)
O3 Al1 O6 173.4(3)
O4 Al1 O6 85.2(3)
O8 Al2 O5 168.8(3)
O8 Al2 O10 94.2(3)
O5 Al2 O10 96.6(3)
O8 Al2 O9 91.9(3)
O5 Al2 O9 89.9(3)
O10 Al2 O9 96.5(3)
O8 Al2 O7 86.9(3)
O5 Al2 O7 89.6(3)
O10 Al2 O7 92.5(3)
O9 Al2 O7 171.0(3)
O8 Al2 O6 94.5(3)
O5 Al2 O6 74.5(3)
O10 Al2 O6 170.0(3)
O9 Al2 O6 88.1(3)
O7 Al2 O6 83.1(3)
O12 Al3 O15 168.2(3)
O12 Al3 O11 93.7(3)
O15 Al3 O11 97.7(3)
O12 Al3 O13 90.4(3)
O15 Al3 O13 91.1(3)
O11 Al3 O13 97.1(3)
O12 Al3 O14 90.0(3)
O15 Al3 O14 87.1(3)
O11 Al3 O14 89.6(3)
O13 Al3 O14 173.2(3)
O12 Al3 O16 91.9(3)
O15 Al3 O16 76.5(3)
O11 Al3 O16 173.1(3)
O13 Al3 O16 87.0(3)
O14 Al3 O16 86.2(3)
O18 Al4 O15 168.2(3)
O18 Al4 O20 95.2(3)
O15 Al4 O20 95.7(3)
O18 Al4 O19 91.2(3)
O15 Al4 O19 92.1(3)
O20 Al4 O19 95.8(3)
O18 Al4 O17 86.9(3)
O15 Al4 O17 88.3(3)
O20 Al4 O17 92.4(3)
O19 Al4 O17 171.8(3)
O18 Al4 O16 94.3(3)
O15 Al4 O16 74.6(3)
O20 Al4 O16 169.8(3)
O19 Al4 O16 87.6(3)
O17 Al4 O16 84.6(3)
O22 Al5 O25 168.3(3)
O22 Al5 O23 94.1(3)
O25 Al5 O23 97.4(3)
O22 Al5 O21 90.9(3)
O25 Al5 O21 89.9(3)
O23 Al5 O21 94.5(3)
O22 Al5 O24 88.2(3)
O25 Al5 O24 89.2(3)
O23 Al5 O24 94.2(3)
O21 Al5 O24 171.3(3)
O22 Al5 O26 94.2(3)
O25 Al5 O26 74.3(3)
O23 Al5 O26 171.7(3)
O21 Al5 O26 86.0(3)
O24 Al5 O26 85.4(3)
O28 Al6 O25 166.3(3)
O28 Al6 O29 90.6(3)
O25 Al6 O29 92.2(3)
O28 Al6 O30 96.4(3)
O25 Al6 O30 96.7(3)
O29 Al6 O30 96.2(3)
O28 Al6 O27 86.8(3)
O25 Al6 O27 88.6(3)
O29 Al6 O27 172.0(3)
O30 Al6 O27 91.6(3)
O28 Al6 O26 91.4(3)
O25 Al6 O26 75.3(3)
O29 Al6 O26 88.2(3)
O30 Al6 O26 171.0(3)
O27 Al6 O26 84.4(3)
C3 O1 Al1 135.0(7)
C1 O2 Al1 130.7(6)
C91 O3 Al1 128.3(6)
C16 O4 Al1 129.1(6)
Al1 O5 Al2 115.5(4)
S1A O6 Al1 119.2(4)
S1B O6 Al1 153.0(6)
S1A O6 Al2 148.3(5)
S1B O6 Al2 114.6(6)
Al1 O6 Al2 90.7(3)
C16 O7 Al2 132.4(6)
C33 O8 Al2 131.2(5)
C31 O9 Al2 130.2(6)
C121 O10 Al2 129.6(6)
C1 O11 Al3 128.9(6)
C48 O12 Al3 128.2(6)
C46 O13 Al3 131.1(6)
C61 O14 Al3 128.3(6)
Al4 O15 Al3 113.4(3)
S2 O16 Al3 119.1(4)
S2 O16 Al4 148.1(4)
Al3 O16 Al4 92.7(3)
C61 O17 Al4 130.7(6)
C78 O18 Al4 130.8(5)
C76 O19 Al4 131.5(6)
C31 O20 Al4 130.9(6)
C91 O21 Al5 130.0(6)
C93 O22 Al5 125.0(6)
C46 O23 Al5 129.3(6)
C106 O24 Al5 130.6(6)
Al5 O25 Al6 113.7(3)
S3 O26 Al6 125.6(4)
S3 O26 Al5 140.5(4)
Al6 O26 Al5 93.7(3)
C106 O27 Al6 132.3(6)
C123 O28 Al6 132.6(5)
C121 O29 Al6 130.2(6)
C76 O30 Al6 129.8(6)
C63 O32 H32 109.5
O11 C1 O2 119.1(8)
O11 C1 C2 119.6(8)
O2 C1 C2 121.3(9)
C1 C2 C7 118.5(9)
C1 C2 C3 123.2(8)
C7 C2 C3 118.3(9)
O1 C3 C4 122.3(10)
O1 C3 C2 118.5(9)
C4 C3 C2 119.0(9)
C5 C4 C3 117.7(9)
C5 C4 C8 122.9(9)
C3 C4 C8 119.2(9)
C4 C5 C6 126.1(9)
C4 C5 H5 116.9
C6 C5 H5 116.9
C7 C6 C5 115.4(9)
C7 C6 C12 125.1(9)
C5 C6 C12 119.5(8)
C6 C7 C2 122.7(10)
C6 C7 H7 118.6
C2 C7 H7 118.6
C10 C8 C9 106.3(10)
C10 C8 C4 111.8(10)
C9 C8 C4 108.3(11)
C10 C8 C11 110.7(11)
C9 C8 C11 108.9(9)
C4 C8 C11 110.7(9)
C8 C9 H9A 109.5
C8 C9 H9B 109.5
H9A C9 H9B 109.5
C8 C9 H9C 109.5
H9A C9 H9C 109.5
H9B C9 H9C 109.5
C8 C10 H10A 109.5
C8 C10 H10B 109.5
H10A C10 H10B 109.5
C8 C10 H10C 109.5
H10A C10 H10C 109.5
H10B C10 H10C 109.5
C8 C11 H11A 109.5
C8 C11 H11B 109.5
H11A C11 H11B 109.5
C8 C11 H11C 109.5
H11A C11 H11C 109.5
H11B C11 H11C 109.5
C13B C12 C14A 120(2)
C13B C12 C15A 82(4)
C14A C12 C15A 97(5)
C14A C12 C13A 102(3)
C15A C12 C13A 99(4)
C13B C12 C15B 109.2(11)
C14A C12 C15B 96(3)
C13A C12 C15B 130(2)
C13B C12 C14B 111.3(13)
C15A C12 C14B 108(4)
C13A C12 C14B 90(2)
C15B C12 C14B 110.2(13)
C13B C12 C6 107.9(9)
C14A C12 C6 114(2)
C15A C12 C6 133(4)
C13A C12 C6 106.5(18)
C15B C12 C6 107.9(9)
C14B C12 C6 110.1(11)
C12 C13A H13A 109.5
C12 C13A H13B 109.5
H13A C13A H13B 109.5
C12 C13A H13C 109.5
H13A C13A H13C 109.5
H13B C13A H13C 109.5
C12 C14A H14A 109.5
C12 C14A H14B 109.5
H14A C14A H14B 109.5
C12 C14A H14C 109.5
H14A C14A H14C 109.5
H14B C14A H14C 109.5
C12 C15A H15A 109.5
C12 C15A H15B 111.0
H15A C15A H15B 109.5
C12 C15A H15C 109.5
H15A C15A H15C 108.0
H15B C15A H15C 109.5
C12 C13B H13D 109.5
C12 C13B H13E 109.5
H13D C13B H13E 109.5
C12 C13B H13F 109.5
H13D C13B H13F 109.5
H13E C13B H13F 109.5
C12 C14B H14D 109.5
C12 C14B H14E 109.5
H14D C14B H14E 109.5
C12 C14B H14F 109.5
H14D C14B H14F 109.5
H14E C14B H14F 109.5
C12 C15B H15D 109.5
C12 C15B H15E 109.5
H15D C15B H15E 109.5
C12 C15B H15F 109.5
H15D C15B H15F 109.5
H15E C15B H15F 109.5
O7 C16 O4 123.6(9)
O7 C16 C17 119.1(8)
O4 C16 C17 117.2(8)
C18 C17 C22 120.0
C18 C17 C16 117.2(5)
C22 C17 C16 122.7(5)
O31B C18 C19 114.5(10)
O31B C18 C17 125.4(10)
C19 C18 C17 120.0
C20 C19 C18 120.0
C20 C19 C23 119.3(5)
C18 C19 C23 120.7(5)
C19 C20 C21 120.0
C19 C20 H20 120.0
C21 C20 H20 120.0
C22 C21 C20 120.0
C22 C21 C27B 119.1(6)
C20 C21 C27B 120.6(6)
C22 C21 C27A 120.7(8)
C20 C21 C27A 118.0(9)
O31A C22 C21 116.7(6)
O31A C22 C17 123.1(6)
C21 C22 C17 120.0
C26A C23 C24A 107(2)
C26A C23 C25B 65(2)
C24A C23 C25B 135.6(19)
C26A C23 C24B 139(2)
C25B C23 C24B 128(2)
C24A C23 C26B 65.5(19)
C25B C23 C26B 102.2(19)
C24B C23 C26B 99(2)
C26A C23 C25A 110(2)
C24A C23 C25A 113(2)
C25B C23 C25A 46.1(19)
C24B C23 C25A 87(2)
C26B C23 C25A 136(2)
C26A C23 C19 102.3(16)
C24A C23 C19 111.1(14)
C25B C23 C19 113.3(14)
C24B C23 C19 104.6(14)
C26B C23 C19 107.0(15)
C25A C23 C19 113.0(16)
C23 C24A H24A 109.5
C23 C24A H24B 109.5
H24A C24A H24B 109.5
C23 C24A H24C 109.5
H24A C24A H24C 109.5
H24B C24A H24C 109.5
C23 C25A H25A 109.5
C23 C25A H25B 109.5
H25A C25A H25B 109.5
C23 C25A H25C 109.5
H25A C25A H25C 109.5
H25B C25A H25C 109.5
C23 C26A H26A 109.5
C23 C26A H26B 109.5
H26A C26A H26B 109.5
C23 C26A H26C 109.5
H26A C26A H26C 109.5
H26B C26A H26C 109.5
C23 C24B H24D 109.5
C23 C24B H24E 109.5
H24D C24B H24E 109.5
C23 C24B H24F 109.5
H24D C24B H24F 109.5
H24E C24B H24F 109.5
C23 C25B H25D 109.5
C23 C25B H25E 109.5
H25D C25B H25E 109.5
C23 C25B H25F 109.5
H25D C25B H25F 109.5
H25E C25B H25F 109.5
C23 C26B H26D 109.5
C23 C26B H26E 109.5
H26D C26B H26E 109.5
C23 C26B H26F 109.5
H26D C26B H26F 109.5
H26E C26B H26F 109.5
C29A C27A C30A 108.9
C29A C27A C28A 107.7
C30A C27A C28A 109.4
C29A C27A C21 106.7(19)
C30A C27A C21 115.5(18)
C28A C27A C21 108.3(17)
C27A C28A H28A 109.5
C27A C28A H28B 109.5
H28A C28A H28B 109.5
C27A C28A H28C 109.5
H28A C28A H28C 109.5
H28B C28A H28C 109.5
C27A C30A H30A 109.5
C27A C30A H30B 109.5
H30A C30A H30B 109.5
C27A C30A H30C 109.5
H30A C30A H30C 109.5
H30B C30A H30C 109.5
C27A C29A H29A 109.5
C27A C29A H29B 109.5
H29A C29A H29B 109.5
C27A C29A H29C 109.5
H29A C29A H29C 109.5
H29B C29A H29C 109.5
C29B C27B C30B 108.9
C29B C27B C28B 107.7
C30B C27B C28B 109.4
C29B C27B C21 112.1(13)
C30B C27B C21 108.4(12)
C28B C27B C21 110.3(11)
C27B C28B H28D 109.5
C27B C28B H28E 109.5
H28D C28B H28E 109.5
C27B C28B H28F 109.5
H28D C28B H28F 109.5
H28E C28B H28F 109.5
C27B C30B H30D 109.5
C27B C30B H30E 109.5
H30D C30B H30E 109.5
C27B C30B H30F 109.5
H30D C30B H30F 109.5
H30E C30B H30F 109.5
C27B C29B H29D 109.5
C27B C29B H29E 109.5
H29D C29B H29E 109.5
C27B C29B H29F 109.5
H29D C29B H29F 109.5
H29E C29B H29F 109.5
O9 C31 O20 119.2(8)
O9 C31 C32 123.1(9)
O20 C31 C32 117.6(8)
C33 C32 C37 120.0
C33 C32 C31 122.2(5)
C37 C32 C31 117.7(5)
O8 C33 C34 118.9(5)
O8 C33 C32 120.9(5)
C34 C33 C32 120.0
C33 C34 C35 120.0
C33 C34 C38 119.3(5)
C35 C34 C38 119.8(5)
C36 C35 C34 120.0
C36 C35 H35 120.0
C34 C35 H35 120.0
C35 C36 C37 120.0
C35 C36 C42A 109.1(11)
C37 C36 C42A 120.7(11)
C35 C36 C42B 121.1(5)
C37 C36 C42B 118.7(5)
C36 C37 C32 120.0
C36 C37 H37 120.0
C32 C37 H37 120.0
C41 C38 C39 109.9(10)
C41 C38 C40 109.0(11)
C39 C38 C40 108.5(10)
C41 C38 C34 111.2(9)
C39 C38 C34 111.4(9)
C40 C38 C34 106.7(9)
C38 C39 H39A 109.5
C38 C39 H39B 109.5
H39A C39 H39B 109.5
C38 C39 H39C 109.5
H39A C39 H39C 109.5
H39B C39 H39C 109.5
C38 C40 H40A 109.5
C38 C40 H40B 109.5
H40A C40 H40B 109.5
C38 C40 H40C 109.5
H40A C40 H40C 109.5
H40B C40 H40C 109.5
C38 C41 H41A 109.5
C38 C41 H41B 109.5
H41A C41 H41B 109.5
C38 C41 H41C 109.5
H41A C41 H41C 109.5
H41B C41 H41C 109.5
C45A C42A C44A 108.9
C45A C42A C43A 107.7
C44A C42A C43A 109.4
C45A C42A C36 128(2)
C44A C42A C36 97(2)
C43A C42A C36 105(2)
C42A C43A H43A 109.5
C42A C43A H43B 109.5
H43A C43A H43B 109.5
C42A C43A H43C 109.5
H43A C43A H43C 109.5
H43B C43A H43C 109.5
C42A C44A H44A 109.5
C42A C44A H44B 109.5
H44A C44A H44B 109.5
C42A C44A H44C 109.5
H44A C44A H44C 109.5
H44B C44A H44C 109.5
C42A C45A H45A 109.5
C42A C45A H45B 109.5
H45A C45A H45B 109.5
C42A C45A H45C 109.5
H45A C45A H45C 109.5
H45B C45A H45C 109.5
C45B C42B C44B 108.9
C45B C42B C43B 107.7
C44B C42B C43B 109.4
C45B C42B C36 114.3(7)
C44B C42B C36 106.7(8)
C43B C42B C36 109.8(8)
C42B C43B H43D 109.5
C42B C43B H43E 109.5
H43D C43B H43E 109.5
C42B C43B H43F 109.5
H43D C43B H43F 109.5
H43E C43B H43F 109.5
C42B C44B H44D 109.5
C42B C44B H44E 109.5
H44D C44B H44E 109.5
C42B C44B H44F 109.5
H44D C44B H44F 109.5
H44E C44B H44F 109.5
C42B C45B H45D 109.5
C42B C45B H45E 109.5
H45D C45B H45E 109.5
C42B C45B H45F 109.5
H45D C45B H45F 109.5
H45E C45B H45F 109.5
O13 C46 O23 121.6(8)
O13 C46 C47 119.8(8)
O23 C46 C47 118.6(8)
C52 C47 C48 119.4(8)
C52 C47 C46 118.0(8)
C48 C47 C46 122.6(8)
O12 C48 C49 121.7(8)
O12 C48 C47 119.0(8)
C49 C48 C47 119.3(9)
C50 C49 C48 118.5(9)
C50 C49 C53 122.0(8)
C48 C49 C53 119.4(9)
C49 C50 C51 125.3(9)
C49 C50 H50 117.4
C51 C50 H50 117.4
C52 C51 C50 116.4(10)
C52 C51 C57 119.3(10)
C50 C51 C57 124.2(10)
C51 C52 C47 121.1(10)
C51 C52 H52 119.4
C47 C52 H52 119.4
C54 C53 C56 108.7(11)
C54 C53 C55 112.3(12)
C56 C53 C55 104.5(12)
C54 C53 C49 109.9(9)
C56 C53 C49 113.1(10)
C55 C53 C49 108.3(10)
C53 C54 H54A 109.5
C53 C54 H54B 109.5
H54A C54 H54B 109.5
C53 C54 H54C 109.5
H54A C54 H54C 109.5
H54B C54 H54C 109.5
C53 C55 H55A 109.5
C53 C55 H55B 109.5
H55A C55 H55B 109.5
C53 C55 H55C 109.5
H55A C55 H55C 109.5
H55B C55 H55C 109.5
C53 C56 H56A 109.5
C53 C56 H56B 109.5
H56A C56 H56B 109.5
C53 C56 H56C 109.5
H56A C56 H56C 109.5
H56B C56 H56C 109.5
C60 C57 C58 107.4(14)
C60 C57 C51 111.9(10)
C58 C57 C51 109.9(11)
C60 C57 C59 112.8(13)
C58 C57 C59 108.3(11)
C51 C57 C59 106.6(12)
C57 C58 H58A 109.5
C57 C58 H58B 109.5
H58A C58 H58B 109.5
C57 C58 H58C 109.5
H58A C58 H58C 109.5
H58B C58 H58C 109.5
C57 C59 H59A 109.5
C57 C59 H59B 109.5
H59A C59 H59B 109.5
C57 C59 H59C 109.5
H59A C59 H59C 109.5
H59B C59 H59C 109.5
C57 C60 H60A 109.5
C57 C60 H60B 109.5
H60A C60 H60B 109.5
C57 C60 H60C 109.5
H60A C60 H60C 109.5
H60B C60 H60C 109.5
O14 C61 O17 124.5(8)
O14 C61 C62 119.6(8)
O17 C61 C62 115.7(8)
C67 C62 C63 119.7(9)
C67 C62 C61 122.2(8)
C63 C62 C61 118.0(9)
O32 C63 C64 116.8(9)
O32 C63 C62 124.3(10)
C64 C63 C62 118.8(10)
C65 C64 C63 116.7(9)
C65 C64 C68A 117.4(10)
C63 C64 C68A 125.9(11)
C65 C64 C68B 126.8(11)
C63 C64 C68B 114.0(12)
C66 C65 C64 126.2(9)
C66 C65 H65 116.9
C64 C65 H65 116.9
C65 C66 C67 114.9(9)
C65 C66 C72 121.5(8)
C67 C66 C72 123.6(9)
C66 C67 C62 123.4(9)
C66 C67 H67 118.3
C62 C67 H67 118.3
C71A C68A C70A 108.9
C71A C68A C69A 107.7
C70A C68A C69A 109.4
C71A C68A C64 115.1(12)
C70A C68A C64 103.3(13)
C69A C68A C64 112.3(12)
C68A C69A H69A 109.5
C68A C69A H69B 109.5
H69A C69A H69B 109.5
C68A C69A H69C 109.5
H69A C69A H69C 109.5
H69B C69A H69C 109.5
C68A C70A H70A 109.5
C68A C70A H70B 109.5
H70A C70A H70B 109.5
C68A C70A H70C 109.5
H70A C70A H70C 109.5
H70B C70A H70C 109.5
C68A C71A H71A 109.5
C68A C71A H71B 109.5
H71A C71A H71B 109.5
C68A C71A H71C 109.5
H71A C71A H71C 109.5
H71B C71A H71C 109.5
C71B C68B C70B 108.9
C71B C68B C69B 107.7
C70B C68B C69B 109.4
C71B C68B C64 107.3(19)
C70B C68B C64 119.9(17)
C69B C68B C64 103.0(17)
C68B C69B H69D 109.5
C68B C69B H69E 109.5
H69D C69B H69E 109.5
C68B C69B H69F 109.5
H69D C69B H69F 109.5
H69E C69B H69F 109.5
C68B C70B H70D 109.5
C68B C70B H70E 109.5
H70D C70B H70E 109.5
C68B C70B H70F 109.5
H70D C70B H70F 109.5
H70E C70B H70F 109.5
C68B C71B H71D 109.5
C68B C71B H71E 109.5
H71D C71B H71E 109.5
C68B C71B H71F 109.5
H71D C71B H71F 109.5
H71E C71B H71F 109.5
C66 C72 C73B 111.0(16)
C66 C72 C75A 116.4(13)
C73B C72 C75A 82(2)
C66 C72 C74B 109.8(19)
C73B C72 C74B 113(3)
C75A C72 C74B 122(2)
C66 C72 C74A 107.8(12)
C73B C72 C74A 127(2)
C75A C72 C74A 111.1(15)
C66 C72 C75B 102.2(19)
C73B C72 C75B 109(2)
C74B C72 C75B 112(2)
C74A C72 C75B 95.8(19)
C66 C72 C73A 108.9(10)
C75A C72 C73A 106.8(16)
C74B C72 C73A 89(2)
C74A C72 C73A 105.3(14)
C75B C72 C73A 134(2)
C72 C73A H73A 109.5
C72 C73A H73B 109.5
H73A C73A H73B 109.5
C72 C73A H73C 109.5
H73A C73A H73C 109.5
H73B C73A H73C 109.5
C72 C74A H74A 109.5
C72 C74A H74B 109.5
H74A C74A H74B 109.5
C72 C74A H74C 109.5
H74A C74A H74C 109.5
H74B C74A H74C 109.5
C72 C75A H75A 109.5
C72 C75A H75B 109.5
H75A C75A H75B 109.5
C72 C75A H75C 109.5
H75A C75A H75C 109.5
H75B C75A H75C 109.5
C72 C73B H73D 109.5
C72 C73B H73E 109.5
H73D C73B H73E 109.5
C72 C73B H73F 109.5
H73D C73B H73F 109.5
H73E C73B H73F 109.5
C72 C74B H74D 109.5
C72 C74B H74E 109.5
H74D C74B H74E 109.5
C72 C74B H74F 109.5
H74D C74B H74F 109.5
H74E C74B H74F 109.5
C72 C75B H75D 109.5
C72 C75B H75E 109.5
H75D C75B H75E 109.5
C72 C75B H75F 109.5
H75D C75B H75F 109.5
H75E C75B H75F 109.5
O30 C76 O19 120.8(8)
O30 C76 C77 118.7(7)
O19 C76 C77 120.4(8)
C78 C77 C82 120.0
C78 C77 C76 122.1(5)
C82 C77 C76 117.6(5)
O18 C78 C77 121.2(5)
O18 C78 C79 118.4(4)
C77 C78 C79 120.0
C80 C79 C78 120.0
C80 C79 C83 118.2(5)
C78 C79 C83 121.1(5)
C79 C80 C81 120.0
C79 C80 H80 120.0
C81 C80 H80 120.0
C82 C81 C80 120.0
C82 C81 C87A 121.5(10)
C80 C81 C87A 116.5(10)
C82 C81 C87B 117.0(5)
C80 C81 C87B 122.8(5)
C81 C82 C77 120.0
C81 C82 H82 120.0
C77 C82 H82 120.0
C84 C83 C85 107.6(10)
C84 C83 C79 111.9(9)
C85 C83 C79 113.5(8)
C84 C83 C86 110.2(9)
C85 C83 C86 105.9(10)
C79 C83 C86 107.5(8)
C83 C84 H84A 109.5
C83 C84 H84B 109.5
H84A C84 H84B 109.5
C83 C84 H84C 109.5
H84A C84 H84C 109.5
H84B C84 H84C 109.5
C83 C85 H85A 109.5
C83 C85 H85B 109.5
H85A C85 H85B 109.5
C83 C85 H85C 109.5
H85A C85 H85C 109.5
H85B C85 H85C 109.5
C83 C86 H86A 109.5
C83 C86 H86B 109.5
H86A C86 H86B 109.5
C83 C86 H86C 109.5
H86A C86 H86C 109.5
H86B C86 H86C 109.5
C90A C87A C89A 108.9
C90A C87A C88A 107.7
C89A C87A C88A 109.4
C90A C87A C81 123(2)
C89A C87A C81 101.6(19)
C88A C87A C81 106(2)
C87A C88A H88A 109.5
C87A C88A H88B 109.5
H88A C88A H88B 109.5
C87A C88A H88C 109.5
H88A C88A H88C 109.5
H88B C88A H88C 109.5
C87A C89A H89A 109.5
C87A C89A H89B 109.5
H89A C89A H89B 109.5
C87A C89A H89C 109.5
H89A C89A H89C 109.5
H89B C89A H89C 109.5
C87A C90A H90A 109.5
C87A C90A H90B 109.5
H90A C90A H90B 109.5
C87A C90A H90C 109.5
H90A C90A H90C 109.5
H90B C90A H90C 109.5
C90B C87B C89B 108.9
C90B C87B C88B 107.7
C89B C87B C88B 109.4
C90B C87B C81 111.3(10)
C89B C87B C81 110.7(8)
C88B C87B C81 108.8(9)
C87B C88B H88D 109.5
C87B C88B H88E 109.5
H88D C88B H88E 109.5
C87B C88B H88F 109.5
H88D C88B H88F 109.5
H88E C88B H88F 109.5
C87B C89B H89D 109.5
C87B C89B H89E 109.5
H89D C89B H89E 109.5
C87B C89B H89F 109.5
H89D C89B H89F 109.5
H89E C89B H89F 109.5
C87B C90B H90D 109.5
C87B C90B H90E 109.5
H90D C90B H90E 109.5
C87B C90B H90F 109.5
H90D C90B H90F 109.5
H90E C90B H90F 109.5
O21 C91 O3 121.2(8)
O21 C91 C92 121.4(8)
O3 C91 C92 117.1(8)
C97 C92 C93 121.7(9)
C97 C92 C91 117.5(9)
C93 C92 C91 120.9(8)
O22 C93 C94 120.2(9)
O22 C93 C92 119.5(9)
C94 C93 C92 120.3(9)
C95 C94 C93 117.7(10)
C95 C94 C98 118.6(9)
C93 C94 C98 123.6(10)
C94 C95 C96 123.2(10)
C94 C95 H95 118.4
C96 C95 H95 118.4
C97 C96 C95 118.5(10)
C97 C96 C102 119.6(11)
C95 C96 C102 121.9(10)
C92 C97 C96 118.4(11)
C92 C97 H97 120.8
C96 C97 H97 120.8
C94 C98 C101 114.1(9)
C94 C98 C99 110.1(10)
C101 C98 C99 109.3(9)
C94 C98 C100 108.4(9)
C101 C98 C100 104.8(10)
C99 C98 C100 109.9(11)
C98 C99 H99A 109.5
C98 C99 H99B 109.5
H99A C99 H99B 109.5
C98 C99 H99C 109.5
H99A C99 H99C 109.5
H99B C99 H99C 109.5
C98 C100 H10D 109.5
C98 C100 H10E 109.5
H10D C100 H10E 109.5
C98 C100 H10F 109.5
H10D C100 H10F 109.5
H10E C100 H10F 109.5
C98 C101 H10G 109.5
C98 C101 H10H 109.5
H10G C101 H10H 109.5
C98 C101 H10I 109.5
H10G C101 H10I 109.5
H10H C101 H10I 109.5
C105 C102 C96 116.4(11)
C105 C102 C104 111.4(13)
C96 C102 C104 111.0(13)
C105 C102 C103 106.4(13)
C96 C102 C103 106.6(12)
C104 C102 C103 104.0(13)
C102 C103 H10J 109.5
C102 C103 H10K 109.5
H10J C103 H10K 109.5
C102 C103 H10L 109.5
H10J C103 H10L 109.5
H10K C103 H10L 109.5
C102 C104 H10M 109.5
C102 C104 H10N 109.5
H10M C104 H10N 109.5
C102 C104 H10O 109.5
H10M C104 H10O 109.5
H10N C104 H10O 109.5
C102 C105 H10P 109.5
C102 C105 H10Q 109.5
H10P C105 H10Q 109.5
C102 C105 H10R 109.5
H10P C105 H10R 109.5
H10Q C105 H10R 109.5
O24 C106 O27 120.0(8)
O24 C106 C107 123.0(8)
O27 C106 C107 116.8(8)
C108 C107 C112 120.0
C108 C107 C106 120.1(6)
C112 C107 C106 119.9(6)
O33A C108 C107 123.7(7)
O33A C108 C109 116.2(7)
C107 C108 C109 120.0
C110 C109 C108 120.0
C110 C109 C113 119.4
C108 C109 C113 120.6
C111 C110 C109 120.0
C111 C110 H110 120.0
C109 C110 H110 120.0
C110 C111 C112 120.0
C110 C111 C17A 121.4(7)
C112 C111 C17A 118.5(7)
C110 C111 C17B 118.2(16)
C112 C111 C17B 120.4(16)
O33B C112 C111 113.4(11)
O33B C112 C107 126.6(11)
C111 C112 C107 120.0
C115 C113 C116 108.9
C115 C113 C114 107.7
C116 C113 C114 109.4
C115 C113 C109 111.12
C116 C113 C109 109.55
C114 C113 C109 110.26
C113 C114 H14G 109.5
C113 C114 H14H 109.5
H14G C114 H14H 109.5
C113 C114 H14I 109.5
H14G C114 H14I 109.5
H14H C114 H14I 109.5
C113 C116 H16G 109.5
C113 C116 H16H 109.5
H16G C116 H16H 109.5
C113 C116 H16I 109.5
H16G C116 H16I 109.5
H16H C116 H16I 109.5
C113 C115 H15G 109.5
C113 C115 H15H 109.5
H15G C115 H15H 109.5
C113 C115 H15I 109.5
H15G C115 H15I 109.5
H15H C115 H15I 109.5
C20A C17A C19A 108.9
C20A C17A C18A 107.7
C19A C17A C18A 109.4
C20A C17A C111 109.5(12)
C19A C17A C111 110.0(14)
C18A C17A C111 111.3(11)
C17A C18A H18A 109.5
C17A C18A H18B 109.5
H18A C18A H18B 109.5
C17A C18A H18C 109.5
H18A C18A H18C 109.5
H18B C18A H18C 109.5
C17A C19A H19A 109.5
C17A C19A H19B 109.5
H19A C19A H19B 109.5
C17A C19A H19C 109.5
H19A C19A H19C 109.5
H19B C19A H19C 109.5
C17A C20A H20A 109.5
C17A C20A H20B 109.5
H20A C20A H20B 109.5
C17A C20A H20C 109.5
H20A C20A H20C 109.5
H20B C20A H20C 109.5
C20B C17B C19B 108.9
C20B C17B C18B 107.7
C19B C17B C18B 109.4
C20B C17B C111 127(3)
C19B C17B C111 100(3)
C18B C17B C111 102(3)
C17B C18B H18D 109.5
C17B C18B H18E 109.5
H18D C18B H18E 109.5
C17B C18B H18F 109.5
H18D C18B H18F 109.5
H18E C18B H18F 109.5
C17B C19B H19D 109.5
C17B C19B H19E 109.5
H19D C19B H19E 109.5
C17B C19B H19F 109.5
H19D C19B H19F 109.5
H19E C19B H19F 109.5
C17B C20B H20D 109.5
C17B C20B H20E 109.5
H20D C20B H20E 109.5
C17B C20B H20F 109.5
H20D C20B H20F 108.0
H20E C20B H20F 109.5
O29 C121 O10 118.7(8)
O29 C121 C122 122.9(7)
O10 C121 C122 118.4(7)
C123 C122 C127 120.0
C123 C122 C121 121.8(5)
C127 C122 C121 118.2(5)
O28 C123 C124 119.2(5)
O28 C123 C122 120.7(5)
C124 C123 C122 120.0
C123 C124 C125 120.0
C126 C125 C124 120.0
C126 C125 H125 120.0
C124 C125 H125 120.0
C125 C126 C127 120.0
C126 C127 C122 120.0
C126 C127 H127 120.0
C122 C127 H127 120.0
C31C C28C C30C 108.9
C31C C28C C29C 107.7
C30C C28C C29C 109.4
C28C C29C H29G 109.5
C28C C29C H29H 109.5
H29G C29C H29H 109.5
C28C C29C H29I 109.5
H29G C29C H29I 109.5
H29H C29C H29I 109.5
C28C C30C H30G 109.5
C28C C30C H30H 109.5
H30G C30C H30H 109.5
C28C C30C H30I 109.5
H30G C30C H30I 109.5
H30H C30C H30I 109.5
C28C C31C H31G 109.5
C28C C31C H31H 109.5
H31G C31C H31H 109.5
C28C C31C H31I 109.5
H31G C31C H31I 109.5
H31H C31C H31I 109.5
C31D C28D C30D 108.9
C31D C28D C29D 107.7
C30D C28D C29D 109.4
C28D C29D H29J 109.5
C28D C29D H29K 109.5
H29J C29D H29K 109.5
C28D C29D H29L 109.5
H29J C29D H29L 109.5
H29K C29D H29L 109.5
C28D C30D H30J 109.5
C28D C30D H30K 109.5
H30J C30D H30K 109.5
C28D C30D H30L 109.5
H30J C30D H30L 109.5
H30K C30D H30L 109.5
C28D C31D H31J 109.5
C28D C31D H31K 109.5
H31J C31D H31K 109.5
C28D C31D H31L 109.5
H31J C31D H31L 109.5
H31K C31D H31L 109.5
C35A C32A C34A 108.9
C35A C32A C33A 107.7
C34A C32A C33A 109.4
C32A C33A H33C 109.5
C32A C33A H33D 109.5
H33C C33A H33D 109.5
C32A C33A H33E 109.5
H33C C33A H33E 109.5
H33D C33A H33E 109.5
C32A C34A H34C 109.5
C32A C34A H34D 109.5
H34C C34A H34D 109.5
C32A C34A H34E 109.5
H34C C34A H34E 109.5
H34D C34A H34E 109.5
C32A C35A H35C 109.5
C32A C35A H35D 109.5
H35C C35A H35D 109.5
C32A C35A H35E 109.5
H35C C35A H35E 109.5
H35D C35A H35E 109.5
C35B C32B C34B 108.9
C35B C32B C33B 107.7
C34B C32B C33B 109.4
C32B C33B H33F 109.5
C32B C33B H33G 109.5
H33F C33B H33G 109.5
C32B C33B H33H 109.5
H33F C33B H33H 109.5
H33G C33B H33H 109.5
C32B C34B H34F 109.5
C32B C34B H34G 109.5
H34F C34B H34G 109.5
C32B C34B H34H 109.5
H34F C34B H34H 109.5
H34G C34B H34H 109.5
C32B C35B H35F 109.5
C32B C35B H35G 109.5
H35F C35B H35G 109.5
C32B C35B H35H 109.5
H35F C35B H35H 109.5
H35G C35B H35H 109.5
S2 C138 H1D 109.5
S2 C138 H1E 109.5
H1D C138 H1E 109.5
S2 C138 H1F 109.5
H1D C138 H1F 109.5
H1E C138 H1F 109.5
S2 C139 H1G 109.5
S2 C139 H1H 109.5
H1G C139 H1H 109.5
S2 C139 H1I 109.5
H1G C139 H1I 109.5
H1H C139 H1I 109.5
S3 C140 H40D 109.5
S3 C140 H40E 109.5
H40D C140 H40E 109.5
S3 C140 H40F 109.5
H40D C140 H40F 109.5
H40E C140 H40F 109.5
S3 C141 H41D 109.5
S3 C141 H41E 109.5
H41D C141 H41E 109.5
S3 C141 H41F 109.5
H41D C141 H41F 109.5
H41E C141 H41F 109.5
O34 S4 C143 105.8
O34 S4 C142 105.5
C143 S4 C142 100.1
S4 C143 H43G 109.5
S4 C143 H43H 109.5
H43G C143 H43H 109.5
S4 C143 H43I 109.5
H43G C143 H43I 109.5
H43H C143 H43I 109.5
S4 C142 H42A 109.5
S4 C142 H42B 109.5
H42A C142 H42B 109.5
S4 C142 H42C 109.5
H42A C142 H42C 109.5
H42B C142 H42C 109.5
O35 S5 C145 105.8
O35 S5 C144 105.5
C145 S5 C144 100.1
S5 C145 H45G 109.5
S5 C145 H45H 109.5
H45G C145 H45H 109.5
S5 C145 H45I 109.5
H45G C145 H45I 109.5
H45H C145 H45I 109.5
S5 C144 H44G 109.5
S5 C144 H44H 109.5
H44G C144 H44H 109.5
S5 C144 H44I 109.5
H44G C144 H44I 109.5
H44H C144 H44I 109.5
O40 S10 C154 105.8
O40 S10 C155 105.5
C154 S10 C155 100.1
S10 C154 H15P 109.5
S10 C154 H15Q 109.5
H15P C154 H15Q 109.5
S10 C154 H15R 109.5
H15P C154 H15R 109.5
H15Q C154 H15R 109.5
S10 C155 H15S 109.5
S10 C155 H15T 109.5
H15S C155 H15T 109.5
S10 C155 H15U 109.5
H15S C155 H15U 109.5
H15T C155 H15U 109.5
O39A S9A C53A 105.8
O39A S9A C52A 105.5
C53A S9A C52A 100.1
S9A C53A H53A 109.5
S9A C53A H53B 109.5
H53A C53A H53B 109.5
S9A C53A H53C 109.5
H53A C53A H53C 109.5
H53B C53A H53C 109.5
S9A C52A H52A 109.5
S9A C52A H52B 109.5
H52A C52A H52B 109.5
S9A C52A H52C 109.5
H52A C52A H52C 109.5
H52B C52A H52C 109.5
O39B S9B C53B 105.8
O39B S9B C52B 105.5
C53B S9B C52B 100.1
S9B C53B H53D 109.5
S9B C53B H53E 109.5
H53D C53B H53E 109.5
S9B C53B H53F 109.5
H53D C53B H53F 109.5
H53E C53B H53F 109.5
S9B C52B H52D 109.5
S9B C52B H52E 109.5
H52D C52B H52E 109.5
S9B C52B H52F 109.5
H52D C52B H52F 109.5
H52E C52B H52F 109.5
O36A S6A C46A 105.8
O36A S6A C47A 105.5
C46A S6A C47A 100.1
S6A C46A H46A 109.5
S6A C46A H46B 109.5
H46A C46A H46B 109.5
S6A C46A H46C 109.5
H46A C46A H46C 109.5
H46B C46A H46C 109.5
S6A C47A H47A 109.5
S6A C47A H47B 109.5
H47A C47A H47B 109.5
S6A C47A H47C 109.5
H47A C47A H47C 109.5
H47B C47A H47C 109.5
O36B S6B C46B 104.7
O36B S6B C47B 105.5
C46B S6B C47B 100.1
S6B C46B H46D 109.5
S6B C46B H46E 109.5
H46D C46B H46E 111.0
S6B C46B H46F 108.0
H46D C46B H46F 109.5
H46E C46B H46F 109.5
S6B C47B H47D 109.5
S6B C47B H47E 108.0
H47D C47B H47E 109.5
S6B C47B H47F 109.5
H47D C47B H47F 111.0
H47E C47B H47F 109.5
O38A S8A C51A 105.8
O38A S8A C50A 105.5
C51A S8A C50A 100.1
S8A C51A H51A 109.5
S8A C51A H51B 109.5
H51A C51A H51B 109.5
S8A C51A H51C 109.5
H51A C51A H51C 109.5
H51B C51A H51C 109.5
S8A C50A H50A 109.5
S8A C50A H50B 109.5
H50A C50A H50B 109.5
S8A C50A H50C 109.5
H50A C50A H50C 109.5
H50B C50A H50C 109.5
O38B S8B C51B 105.8
O38B S8B C50B 105.5
C51B S8B C50B 100.1
S8B C51B H51D 109.5
S8B C51B H51E 109.5
H51D C51B H51E 109.5
S8B C51B H51F 109.5
H51D C51B H51F 109.5
H51E C51B H51F 109.5
S8B C50B H50D 109.5
S8B C50B H50E 109.5
H50D C50B H50E 109.5
S8B C50B H50F 109.5
H50D C50B H50F 109.5
H50E C50B H50F 109.5
O41A S11A C56A 105.8
O41A S11A C57A 105.5
C56A S11A C57A 100.1
S11A C56A H56G 109.5
S11A C56A H56H 109.5
H56G C56A H56H 109.5
S11A C56A H56I 109.5
H56G C56A H56I 109.5
H56H C56A H56I 109.5
S11A C57A H57G 109.5
S11A C57A H57H 109.5
H57G C57A H57H 109.5
S11A C57A H57I 109.5
H57G C57A H57I 109.5
H57H C57A H57I 109.5
O41B S11B C56B 105.8
O41B S11B C57B 105.5
C56B S11B C57B 100.1
S11B C56B H56J 109.5
S11B C56B H56K 109.5
H56J C56B H56K 109.5
S11B C56B H56L 109.5
H56J C56B H56L 109.5
H56K C56B H56L 109.5
S11B C57B H57J 109.5
S11B C57B H57K 109.5
H57J C57B H57K 108.0
S11B C57B H57L 109.5
H57J C57B H57L 109.5
H57K C57B H57L 109.5
O37A S7A C48A 105.8
O37A S7A C49A 105.5
C48A S7A C49A 100.1
S7A C48A H48A 109.5
S7A C48A H48B 109.5
H48A C48A H48B 109.5
S7A C48A H48C 109.5
H48A C48A H48C 109.5
H48B C48A H48C 109.5
S7A C49A H49A 109.5
S7A C49A H49B 109.5
H49A C49A H49B 109.5
S7A C49A H49C 109.5
H49A C49A H49C 109.5
H49B C49A H49C 109.5
O37B S7B C48B 105.8
O37B S7B C49B 105.5
C48B S7B C49B 100.1
S7B C48B H48D 109.5
S7B C48B H48E 109.5
H48D C48B H48E 109.5
S7B C48B H48F 109.5
H48D C48B H48F 109.5
H48E C48B H48F 109.5
S7B C49B H49D 109.5
S7B C49B H49E 109.5
H49D C49B H49E 109.5
S7B C49B H49F 109.5
H49D C49B H49F 109.5
H49E C49B H49F 109.5

loop_
_geom_bond_atom_site_label_1
_geom_bond_atom_site_label_2
_geom_bond_distance
O31A C22 1.331(12)
O31A H31A 0.8400
O31B C18 1.31(2)
O31B H31B 0.8400
O33A C108 1.309(15)
O33A H33A 0.8400
O33B C112 1.37(2)
O33B H33B 0.8400
S1A O6 1.537(8)
S1A C37A 1.913(16)
S1A C36A 1.933(15)
C36A H36A 0.9800
C36A H36B 0.9800
C36A H36C 0.9800
C37A H37A 0.9800
C37A H37B 0.9800
C37A H37C 0.9800
S1B O6 1.542(10)
S1B C36B 1.908(15)
S1B C37B 1.918(16)
C36B H36D 0.9800
C36B H36E 0.9800
C36B H36F 0.9800
C37B H37D 0.9800
C37B H37E 0.9800
C37B H37F 0.9800
S2 O16 1.533(7)
S2 C139 1.720(19)
S2 C138 1.80(2)
S3 O26 1.549(6)
S3 C141 1.768(13)
S3 C140 1.785(12)
Al1 O1 1.778(6)
Al1 O5 1.819(7)
Al1 O2 1.855(7)
Al1 O3 1.861(7)
Al1 O4 1.924(7)
Al1 O6 2.162(8)
Al2 O8 1.804(7)
Al2 O5 1.838(7)
Al2 O10 1.844(7)
Al2 O9 1.873(7)
Al2 O7 1.891(7)
Al2 O6 2.188(7)
Al3 O12 1.783(7)
Al3 O15 1.837(6)
Al3 O11 1.872(7)
Al3 O13 1.887(6)
Al3 O14 1.960(7)
Al3 O16 2.049(6)
Al4 O18 1.776(7)
Al4 O15 1.801(6)
Al4 O20 1.848(7)
Al4 O19 1.866(6)
Al4 O17 1.895(6)
Al4 O16 2.154(7)
Al5 O22 1.789(7)
Al5 O25 1.800(7)
Al5 O23 1.865(7)
Al5 O21 1.874(7)
Al5 O24 1.928(7)
Al5 O26 2.116(7)
Al6 O28 1.801(7)
Al6 O25 1.831(7)
Al6 O29 1.866(7)
Al6 O30 1.873(6)
Al6 O27 1.883(8)
Al6 O26 2.053(7)
O1 C3 1.316(12)
O2 C1 1.312(11)
O3 C91 1.317(11)
O4 C16 1.299(12)
O7 C16 1.268(12)
O8 C33 1.376(7)
O9 C31 1.277(12)
O10 C121 1.310(12)
O11 C1 1.276(12)
O12 C48 1.350(12)
O13 C46 1.255(11)
O14 C61 1.252(11)
O17 C61 1.274(11)
O18 C78 1.353(8)
O19 C76 1.279(11)
O20 C31 1.287(12)
O21 C91 1.260(12)
O22 C93 1.385(12)
O23 C46 1.277(11)
O24 C106 1.272(12)
O27 C106 1.344(12)
O28 C123 1.320(8)
O29 C121 1.269(11)
O30 C76 1.263(11)
O32 C63 1.299(14)
O32 H32 0.8400
C1 C2 1.423(14)
C2 C7 1.444(12)
C2 C3 1.453(15)
C3 C4 1.401(15)
C4 C5 1.359(15)
C4 C8 1.517(14)
C5 C6 1.442(15)
C5 H5 0.9500
C6 C7 1.347(15)
C6 C12 1.577(14)
C7 H7 0.9500
C8 C10 1.513(15)
C8 C9 1.517(19)
C8 C11 1.547(18)
C9 H9A 0.9800
C9 H9B 0.9800
C9 H9C 0.9800
C10 H10A 0.9800
C10 H10B 0.9800
C10 H10C 0.9800
C11 H11A 0.9800
C11 H11B 0.9800
C11 H11C 0.9800
C12 C13B 1.519(10)
C12 C14A 1.525(11)
C12 C15A 1.526(12)
C12 C13A 1.526(12)
C12 C15B 1.529(10)
C12 C14B 1.531(11)
C13A H13A 0.9800
C13A H13B 0.9800
C13A H13C 0.9800
C14A H14A 0.9800
C14A H14B 0.9800
C14A H14C 0.9800
C15A H15A 0.9800
C15A H15B 0.9600
C15A H15C 0.9800
C13B H13D 0.9800
C13B H13E 0.9800
C13B H13F 0.9800
C14B H14D 0.9800
C14B H14E 0.9800
C14B H14F 0.9800
C15B H15D 0.9800
C15B H15E 0.9800
C15B H15F 0.9800
C16 C17 1.473(11)
C17 C18 1.3900
C17 C22 1.3900
C18 C19 1.3900
C19 C20 1.3900
C19 C23 1.573(12)
C20 C21 1.3900
C20 H20 0.9500
C21 C22 1.3900
C21 C27B 1.546(12)
C21 C27A 1.557(15)
C23 C26A 1.528(15)
C23 C24A 1.528(15)
C23 C25B 1.528(15)
C23 C24B 1.529(15)
C23 C26B 1.529(15)
C23 C25A 1.530(15)
C24A H24A 0.9800
C24A H24B 0.9800
C24A H24C 0.9800
C25A H25A 0.9800
C25A H25B 0.9800
C25A H25C 0.9800
C26A H26A 0.9800
C26A H26B 0.9800
C26A H26C 0.9800
C24B H24D 0.9800
C24B H24E 0.9800
C24B H24F 0.9800
C25B H25D 0.9800
C25B H25E 0.9800
C25B H25F 0.9800
C26B H26D 0.9800
C26B H26E 0.9800
C26B H26F 0.9800
C27A C29A 1.5243
C27A C30A 1.5250
C27A C28A 1.5284
C28A H28A 0.9800
C28A H28B 0.9800
C28A H28C 0.9800
C30A H30A 0.9800
C30A H30B 0.9800
C30A H30C 0.9800
C29A H29A 0.9800
C29A H29B 0.9800
C29A H29C 0.9800
C27B C29B 1.5243
C27B C30B 1.5250
C27B C28B 1.5283
C28B H28D 0.9800
C28B H28E 0.9800
C28B H28F 0.9800
C30B H30D 0.9800
C30B H30E 0.9800
C30B H30F 0.9800
C29B H29D 0.9800
C29B H29E 0.9800
C29B H29F 0.9800
C31 C32 1.452(10)
C32 C33 1.3900
C32 C37 1.3900
C33 C34 1.3900
C34 C35 1.3900
C34 C38 1.605(12)
C35 C36 1.3900
C35 H35 0.9500
C36 C37 1.3900
C36 C42A 1.571(17)
C36 C42B 1.582(9)
C37 H37 0.9500
C38 C41 1.459(16)
C38 C39 1.519(16)
C38 C40 1.589(17)
C39 H39A 0.9800
C39 H39B 0.9800
C39 H39C 0.9800
C40 H40A 0.9800
C40 H40B 0.9800
C40 H40C 0.9800
C41 H41A 0.9800
C41 H41B 0.9800
C41 H41C 0.9800
C42A C45A 1.5243
C42A C44A 1.5249
C42A C43A 1.5284
C43A H43A 0.9800
C43A H43B 0.9800
C43A H43C 0.9800
C44A H44A 0.9800
C44A H44B 0.9800
C44A H44C 0.9800
C45A H45A 0.9800
C45A H45B 0.9800
C45A H45C 0.9800
C42B C45B 1.5243
C42B C44B 1.5249
C42B C43B 1.5285
C43B H43D 0.9800
C43B H43E 0.9800
C43B H43F 0.9800
C44B H44D 0.9800
C44B H44E 0.9800
C44B H44F 0.9800
C45B H45D 0.9800
C45B H45E 0.9800
C45B H45F 0.9800
C46 C47 1.470(13)
C47 C52 1.417(14)
C47 C48 1.426(13)
C48 C49 1.396(13)
C49 C50 1.364(15)
C49 C53 1.579(14)
C50 C51 1.395(16)
C50 H50 0.9500
C51 C52 1.389(15)
C51 C57 1.532(16)
C52 H52 0.9500
C53 C54 1.440(19)
C53 C56 1.476(17)
C53 C55 1.544(18)
C54 H54A 0.9800
C54 H54B 0.9800
C54 H54C 0.9800
C55 H55A 0.9800
C55 H55B 0.9800
C55 H55C 0.9800
C56 H56A 0.9800
C56 H56B 0.9800
C56 H56C 0.9800
C57 C60 1.509(17)
C57 C58 1.53(2)
C57 C59 1.59(2)
C58 H58A 0.9800
C58 H58B 0.9800
C58 H58C 0.9800
C59 H59A 0.9800
C59 H59B 0.9800
C59 H59C 0.9800
C60 H60A 0.9800
C60 H60B 0.9800
C60 H60C 0.9800
C61 C62 1.486(12)
C62 C67 1.399(15)
C62 C63 1.434(13)
C63 C64 1.424(16)
C64 C65 1.414(17)
C64 C68A 1.534(14)
C64 C68B 1.589(17)
C65 C66 1.388(16)
C65 H65 0.9500
C66 C67 1.391(13)
C66 C72 1.508(17)
C67 H67 0.9500
C68A C71A 1.5242
C68A C70A 1.5250
C68A C69A 1.5286
C69A H69A 0.9800
C69A H69B 0.9800
C69A H69C 0.9800
C70A H70A 0.9800
C70A H70B 0.9800
C70A H70C 0.9800
C71A H71A 0.9800
C71A H71B 0.9800
C71A H71C 0.9800
C68B C71B 1.5243
C68B C70B 1.5249
C68B C69B 1.5283
C69B H69D 0.9800
C69B H69E 0.9800
C69B H69F 0.9800
C70B H70D 0.9800
C70B H70E 0.9800
C70B H70F 0.9800
C71B H71D 0.9800
C71B H71E 0.9800
C71B H71F 0.9800
C72 C73B 1.522(12)
C72 C75A 1.525(12)
C72 C74B 1.526(12)
C72 C74A 1.529(11)
C72 C75B 1.534(12)
C72 C73A 1.534(12)
C73A H73A 0.9800
C73A H73B 0.9800
C73A H73C 0.9800
C74A H74A 0.9800
C74A H74B 0.9800
C74A H74C 0.9800
C75A H75A 0.9800
C75A H75B 0.9800
C75A H75C 0.9800
C73B H73D 0.9800
C73B H73E 0.9800
C73B H73F 0.9800
C74B H74D 0.9800
C74B H74E 0.9800
C74B H74F 0.9800
C75B H75D 0.9800
C75B H75E 0.9800
C75B H75F 0.9800
C76 C77 1.462(10)
C77 C78 1.3900
C77 C82 1.3900
C78 C79 1.3900
C79 C80 1.3900
C79 C83 1.560(12)
C80 C81 1.3900
C80 H80 0.9500
C81 C82 1.3900
C81 C87A 1.587(16)
C81 C87B 1.601(10)
C82 H82 0.9500
C83 C84 1.499(17)
C83 C85 1.529(16)
C83 C86 1.566(18)
C84 H84A 0.9800
C84 H84B 0.9800
C84 H84C 0.9800
C85 H85A 0.9800
C85 H85B 0.9800
C85 H85C 0.9800
C86 H86A 0.9800
C86 H86B 0.9800
C86 H86C 0.9800
C87A C90A 1.5242
C87A C89A 1.5249
C87A C88A 1.5284
C88A H88A 0.9800
C88A H88B 0.9800
C88A H88C 0.9800
C89A H89A 0.9800
C89A H89B 0.9800
C89A H89C 0.9800
C90A H90A 0.9800
C90A H90B 0.9800
C90A H90C 0.9800
C87B C90B 1.5242
C87B C89B 1.5250
C87B C88B 1.5282
C88B H88D 0.9800
C88B H88E 0.9800
C88B H88F 0.9800
C89B H89D 0.9800
C89B H89E 0.9800
C89B H89F 0.9800
C90B H90D 0.9800
C90B H90E 0.9800
C90B H90F 0.9800
C91 C92 1.467(13)
C92 C97 1.415(15)
C92 C93 1.434(14)
C93 C94 1.404(15)
C94 C95 1.396(15)
C94 C98 1.483(16)
C95 C96 1.441(17)
C95 H95 0.9500
C96 C97 1.417(15)
C96 C102 1.510(17)
C97 H97 0.9500
C98 C101 1.526(16)
C98 C99 1.529(15)
C98 C100 1.603(17)
C99 H99A 0.9800
C99 H99B 0.9800
C99 H99C 0.9800
C100 H10D 0.9800
C100 H10E 0.9800
C100 H10F 0.9800
C101 H10G 0.9800
C101 H10H 0.9800
C101 H10I 0.9800
C102 C105 1.50(2)
C102 C104 1.51(3)
C102 C103 1.59(2)
C103 H10J 0.9800
C103 H10K 0.9800
C103 H10L 0.9800
C104 H10M 0.9800
C104 H10N 0.9800
C104 H10O 0.9800
C105 H10P 0.9800
C105 H10Q 0.9800
C105 H10R 0.9800
C106 C107 1.444(10)
C107 C108 1.3900
C107 C112 1.3900
C108 C109 1.3900
C109 C110 1.3900
C109 C113 1.5540
C110 C111 1.3900
C110 H110 0.9500
C111 C112 1.3900
C111 C17A 1.585(13)
C111 C17B 1.59(2)
C113 C115 1.5242
C113 C116 1.5250
C113 C114 1.5284
C114 H14G 0.9800
C114 H14H 0.9800
C114 H14I 0.9800
C116 H16G 0.9800
C116 H16H 0.9800
C116 H16I 0.9800
C115 H15G 0.9800
C115 H15H 0.9800
C115 H15I 0.9800
C17A C20A 1.5243
C17A C19A 1.5250
C17A C18A 1.5285
C18A H18A 0.9800
C18A H18B 0.9800
C18A H18C 0.9800
C19A H19A 0.9800
C19A H19B 0.9800
C19A H19C 0.9800
C20A H20A 0.9800
C20A H20B 0.9800
C20A H20C 0.9800
C17B C20B 1.5243
C17B C19B 1.5249
C17B C18B 1.5283
C18B H18D 0.9800
C18B H18E 0.9800
C18B H18F 0.9800
C19B H19D 0.9800
C19B H19E 0.9800
C19B H19F 0.9800
C20B H20D 0.9800
C20B H20E 0.9800
C20B H20F 0.9800
C121 C122 1.451(10)
C122 C123 1.3900
C122 C127 1.3900
C123 C124 1.3900
C124 C125 1.3900
C125 C126 1.3900
C125 H125 0.9500
C126 C127 1.3900
C127 H127 0.9500
C28C C31C 1.5243
C28C C30C 1.5250
C28C C29C 1.5284
C29C H29G 0.9800
C29C H29H 0.9800
C29C H29I 0.9800
C30C H30G 0.9800
C30C H30H 0.9800
C30C H30I 0.9800
C31C H31G 0.9800
C31C H31H 0.9800
C31C H31I 0.9800
C28D C31D 1.5242
C28D C30D 1.5251
C28D C29D 1.5285
C29D H29J 0.9800
C29D H29K 0.9800
C29D H29L 0.9800
C30D H30J 0.9800
C30D H30K 0.9800
C30D H30L 0.9800
C31D H31J 0.9800
C31D H31K 0.9800
C31D H31L 0.9800
C32A C35A 1.5242
C32A C34A 1.5249
C32A C33A 1.5284
C33A H33C 0.9800
C33A H33D 0.9800
C33A H33E 0.9800
C34A H34C 0.9800
C34A H34D 0.9800
C34A H34E 0.9800
C35A H35C 0.9800
C35A H35D 0.9800
C35A H35E 0.9800
C32B C35B 1.5242
C32B C34B 1.5249
C32B C33B 1.5284
C33B H33F 0.9800
C33B H33G 0.9800
C33B H33H 0.9800
C34B H34F 0.9800
C34B H34G 0.9800
C34B H34H 0.9800
C35B H35F 0.9800
C35B H35G 0.9800
C35B H35H 0.9800
C138 H1D 0.9800
C138 H1E 0.9800
C138 H1F 0.9800
C139 H1G 0.9800
C139 H1H 0.9800
C139 H1I 0.9800
C140 H40D 0.9800
C140 H40E 0.9800
C140 H40F 0.9800
C141 H41D 0.9800
C141 H41E 0.9800
C141 H41F 0.9800
S4 O34 1.4910
S4 C143 1.7392
S4 C142 1.7401
C143 H43G 0.9800
C143 H43H 0.9800
C143 H43I 0.9800
C142 H42A 0.9800
C142 H42B 0.9800
C142 H42C 0.9800
S5 O35 1.4905
S5 C145 1.7395
S5 C144 1.7402
C145 H45G 0.9800
C145 H45H 0.9800
C145 H45I 0.9800
C144 H44G 0.9800
C144 H44H 0.9800
C144 H44I 0.9800
S10 O40 1.4908
S10 C154 1.7393
S10 C155 1.7402
C154 H15P 0.9800
C154 H15Q 0.9800
C154 H15R 0.9800
C155 H15S 0.9800
C155 H15T 0.9800
C155 H15U 0.9800
S9A O39A 1.4908
S9A C53A 1.7393
S9A C52A 1.7402
C53A H53A 0.9800
C53A H53B 0.9800
C53A H53C 0.9800
C52A H52A 0.9800
C52A H52B 0.9800
C52A H52C 0.9800
S9B O39B 1.4910
S9B C53B 1.7393
S9B C52B 1.7402
C53B H53D 0.9800
C53B H53E 0.9800
C53B H53F 0.9800
C52B H52D 0.9800
C52B H52E 0.9800
C52B H52F 0.9800
S6A O36A 1.4908
S6A C46A 1.7394
S6A C47A 1.7401
C46A H46A 0.9800
C46A H46B 0.9800
C46A H46C 0.9800
C47A H47A 0.9800
C47A H47B 0.9800
C47A H47C 0.9800
S6B O36B 1.4907
S6B C46B 1.7393
S6B C47B 1.7400
C46B H46D 0.9800
C46B H46E 0.9800
C46B H46F 1.0000
C47B H47D 0.9800
C47B H47E 0.9800
C47B H47F 0.9800
S8A O38A 1.4908
S8A C51A 1.7393
S8A C50A 1.7401
C51A H51A 0.9800
C51A H51B 0.9800
C51A H51C 0.9800
C50A H50A 0.9800
C50A H50B 0.9800
C50A H50C 0.9800
S8B O38B 1.4908
S8B C51B 1.7394
S8B C50B 1.7401
C51B H51D 0.9800
C51B H51E 0.9800
C51B H51F 0.9800
C50B H50D 0.9800
C50B H50E 0.9800
C50B H50F 0.9800
S11A O41A 1.4907
S11A C56A 1.7394
S11A C57A 1.7400
C56A H56G 0.9800
C56A H56H 0.9800
C56A H56I 0.9800
C57A H57G 0.9800
C57A H57H 0.9800
C57A H57I 0.9800
S11B O41B 1.4909
S11B C56B 1.7394
S11B C57B 1.7403
C56B H56J 0.9800
C56B H56K 0.9800
C56B H56L 0.9800
C57B H57J 0.9800
C57B H57K 0.9800
C57B H57L 0.9800
S7A O37A 1.4911
S7A C48A 1.7393
S7A C49A 1.7401
C48A H48A 0.9800
C48A H48B 0.9800
C48A H48C 0.9800
C49A H49A 0.9800
C49A H49B 0.9800
C49A H49C 0.9800
S7B O37B 1.4909
S7B C48B 1.7393
S7B C49B 1.7400
C48B H48D 0.9800
C48B H48E 0.9800
C48B H48F 0.9800
C49B H49D 0.9800
C49B H49E 0.9800
C49B H49F 0.9800
